data_4344906
loop_
_publ_author_name
'Kanazawa, Shoya'
'Ohira, Taishi'
'Goda, Shun'
'Hayakawa, Naoki'
'Tanikawa, Tomoharu'
'Hashizume, Daisuke'
'Ishida, Yutaka'
'Kawaguchi, Hiroyuki'
'Matsuo, Tsukasa'

_publ_section_title
;
 Synthesis and Structural Characterization of Lithium and Titanium
 Complexes Bearing a Bulky Aryloxide Ligand Based on a Rigid Fused-Ring
 s-Hydrindacene Skeleton.
;
_journal_issue 13
_journal_name_full 'Inorganic chemistry'
_journal_page_first 6643
_journal_page_last 6652
_journal_paper_doi 10.1021/acs.inorgchem.6b00762
_journal_volume 55
_journal_year 2016
_chemical_formula_moiety 'C56 H90 Cl O4 Ti, C6 H6'
_chemical_formula_sum 'C62 H96 Cl O4 Ti'
_chemical_formula_weight 988.73
_space_group_crystal_system triclinic
_space_group_IT_number 2
_space_group_name_Hall '-P 1'
_space_group_name_H-M_alt 'P -1'
_symmetry_space_group_name_Hall '-P 1'
_symmetry_space_group_name_H-M 'P -1'
_atom_sites_solution_hydrogens geom
_atom_sites_solution_primary direct
_atom_sites_solution_secondary difmap
_audit_creation_method SHELXL-2014/7
_cell_angle_alpha 90.592(3)
_cell_angle_beta 90.993(3)
_cell_angle_gamma 112.104(4)
_cell_formula_units_Z 4
_cell_length_a 15.451(2)
_cell_length_b 16.269(2)
_cell_length_c 24.655(3)
_cell_measurement_reflns_used 18837
_cell_measurement_temperature 100(2)
_cell_measurement_theta_max 28.9359
_cell_measurement_theta_min 2.1157
_cell_volume 5740.3(13)
_computing_cell_refinement CrystalClear
_computing_data_collection CrystalClear
_computing_data_reduction CrystalClear
_computing_molecular_graphics SHELXLE
_computing_publication_material 'SHELXL-2014/7 (Sheldrick, 2014)'
_computing_structure_refinement 'SHELXL-2014/7 (Sheldrick, 2014)'
_computing_structure_solution SIR2004
_diffrn_ambient_temperature 100(2)
_diffrn_detector_area_resol_mean 7.31
_diffrn_measured_fraction_theta_full 0.986
_diffrn_measured_fraction_theta_max 0.918
_diffrn_measurement_device_type 'Rigaku AFC-10 with Saturn724+'
_diffrn_measurement_method \w-scan
_diffrn_radiation_type MoK\a
_diffrn_radiation_wavelength 0.71073
_diffrn_reflns_av_R_equivalents 0.0358
_diffrn_reflns_av_unetI/netI 0.0587
_diffrn_reflns_Laue_measured_fraction_full 0.986
_diffrn_reflns_Laue_measured_fraction_max 0.918
_diffrn_reflns_limit_h_max 20
_diffrn_reflns_limit_h_min -19
_diffrn_reflns_limit_k_max 20
_diffrn_reflns_limit_k_min -18
_diffrn_reflns_limit_l_max 30
_diffrn_reflns_limit_l_min -31
_diffrn_reflns_number 56550
_diffrn_reflns_point_group_measured_fraction_full 0.986
_diffrn_reflns_point_group_measured_fraction_max 0.918
_diffrn_reflns_theta_full 25.242
_diffrn_reflns_theta_max 27.497
_diffrn_reflns_theta_min 3.019
_diffrn_source 'Fine-focus rotating anode'
_exptl_absorpt_coefficient_mu 0.240
_exptl_absorpt_correction_T_max 0.9816
_exptl_absorpt_correction_T_min 0.9320
_exptl_absorpt_correction_type numerical
_exptl_absorpt_process_details Numabs
_exptl_crystal_colour Blue
_exptl_crystal_density_diffrn 1.144
_exptl_crystal_description Block
_exptl_crystal_F_000 2156
_exptl_crystal_size_max 0.400
_exptl_crystal_size_mid 0.210
_exptl_crystal_size_min 0.150
_refine_diff_density_max 1.555
_refine_diff_density_min -0.615
_refine_diff_density_rms 0.099
_refine_ls_extinction_method none
_refine_ls_goodness_of_fit_ref 1.078
_refine_ls_hydrogen_treatment constr
_refine_ls_matrix_type full
_refine_ls_number_parameters 1307
_refine_ls_number_reflns 24183
_refine_ls_number_restraints 142
_refine_ls_restrained_S_all 1.085
_refine_ls_R_factor_all 0.1141
_refine_ls_R_factor_gt 0.0852
_refine_ls_shift/su_max 0.001
_refine_ls_shift/su_mean 0.000
_refine_ls_structure_factor_coef Fsqd
_refine_ls_weighting_details 'w=1/[\s^2^(Fo^2^)+(0.1426P)^2^+10.1509P] where P=(Fo^2^+2Fc^2^)/3'
_refine_ls_weighting_scheme calc
_refine_ls_wR_factor_gt 0.2784
_refine_ls_wR_factor_ref 0.2975
_reflns_Friedel_coverage 0.000
_reflns_number_gt 15134
_reflns_number_total 24183
_reflns_threshold_expression 'I > 2\s(I)'
_cod_data_source_file ic6b00762_si_009.cif
_cod_data_source_block shelxl
_cod_depositor_comments
;
The following automatic conversions were performed:

'_exptl_absorpt_correction_type' value 'Numerical' changed to
'numerical' according to
/usr/data/users/saulius/crontab/automatic-downloads/current/ACS/lib/dictionaries/cif_core.dic
dictionary named 'cif_core.dic' version 2.4.2 from 2011-04-26.

Automatic conversion script
Id: cif_fix_values 4268 2015-11-12 08:31:59Z antanas 
;
_cod_original_cell_volume 5740.2(14)
_cod_database_code 4344906
_shelx_shelxl_version_number 2014/7
_shelx_space_group_comment
;
The symmetry employed for this shelxl refinement is uniquely defined
by the following loop, which should always be used as a source of
symmetry information in preference to the above space-group names.
They are only intended as comments.
;
_shelx_estimated_absorpt_t_min 0.910
_shelx_estimated_absorpt_t_max 0.965

loop_
_space_group_symop_operation_xyz
'x, y, z'
'-x, -y, -z'

loop_
_atom_site_label
_atom_site_type_symbol
_atom_site_fract_x
_atom_site_fract_y
_atom_site_fract_z
_atom_site_U_iso_or_equiv
_atom_site_adp_type
_atom_site_occupancy
_atom_site_site_symmetry_order
_atom_site_calc_flag
_atom_site_refinement_flags_posn
_atom_site_refinement_flags_adp
_atom_site_refinement_flags_occupancy
_atom_site_disorder_assembly
_atom_site_disorder_group
Ti1 Ti 1.07532(4) 0.37656(4) 0.87466(2) 0.01685(16) Uani 1 1 d . . . . .
Ti2 Ti 0.92499(5) 0.62039(4) 0.62399(3) 0.02255(17) Uani 1 1 d . . . . .
Cl1 Cl 1.00455(6) 0.48086(5) 0.88007(4) 0.0254(2) Uani 1 1 d . . . . .
Cl2 Cl 0.99112(7) 0.51244(6) 0.62285(4) 0.0313(2) Uani 1 1 d . . . . .
O1 O 0.97332(16) 0.26835(15) 0.87158(10) 0.0189(5) Uani 1 1 d . . . . .
O2 O 1.20404(16) 0.44239(15) 0.87438(10) 0.0207(5) Uani 1 1 d . . . . .
O3 O 1.08163(18) 0.36384(17) 0.96120(10) 0.0253(6) Uani 1 1 d . . . . .
O4 O 1.07549(17) 0.37793(17) 0.78787(10) 0.0241(5) Uani 1 1 d . . . . .
O5 O 0.79679(18) 0.55389(17) 0.61940(10) 0.0275(6) Uani 1 1 d . . . . .
O6 O 1.02731(17) 0.72876(16) 0.62939(10) 0.0223(5) Uani 1 1 d . . . . .
O7 O 0.9309(2) 0.63322(19) 0.53757(11) 0.0375(7) Uani 1 1 d . . . . .
O8 O 0.91378(19) 0.61610(18) 0.71021(10) 0.0273(6) Uani 1 1 d . . . . .
C1 C 0.9016(2) 0.1887(2) 0.87487(14) 0.0181(7) Uani 1 1 d . . . . .
C2 C 0.8098(2) 0.1822(2) 0.88698(14) 0.0199(7) Uani 1 1 d . . . . .
C3 C 0.7739(2) 0.2562(2) 0.89719(15) 0.0219(7) Uani 1 1 d . . . . .
C4 C 0.6683(3) 0.2042(3) 0.90982(18) 0.0286(8) Uani 1 1 d . . . . .
H4A H 0.6559 0.2175 0.9475 0.034 Uiso 1 1 calc R U . . .
H4B H 0.6285 0.2230 0.8850 0.034 Uiso 1 1 calc R U . . .
C5 C 0.6444(2) 0.1039(2) 0.90261(16) 0.0244(8) Uani 1 1 d . . . . .
C6 C 0.7384(2) 0.0985(2) 0.89101(15) 0.0220(7) Uani 1 1 d . . . . .
C7 C 0.7544(2) 0.0206(2) 0.88506(15) 0.0222(7) Uani 1 1 d . . . . .
H7 H 0.7051 -0.0356 0.8886 0.027 Uiso 1 1 calc R U . . .
C8 C 0.8446(2) 0.0271(2) 0.87372(15) 0.0202(7) Uani 1 1 d . . . . .
C9 C 0.8788(2) -0.0487(2) 0.86865(16) 0.0232(8) Uani 1 1 d . . . . .
C10 C 0.9724(3) -0.0034(2) 0.83936(17) 0.0265(8) Uani 1 1 d . . . . .
H10A H 0.9635 -0.0172 0.8000 0.032 Uiso 1 1 calc R U . . .
H10B H 1.0198 -0.0254 0.8537 0.032 Uiso 1 1 calc R U . . .
C11 C 1.0056(2) 0.0986(2) 0.84953(15) 0.0228(7) Uani 1 1 d . . . . .
C12 C 0.9162(2) 0.1097(2) 0.86629(14) 0.0205(7) Uani 1 1 d . . . . .
C13 C 0.8239(3) 0.3143(2) 0.94629(16) 0.0263(8) Uani 1 1 d . . . . .
H13A H 0.8905 0.3439 0.9389 0.032 Uiso 1 1 calc R U . . .
H13B H 0.8163 0.2771 0.9782 0.032 Uiso 1 1 calc R U . . .
H13C H 0.7968 0.3590 0.9531 0.032 Uiso 1 1 calc R U . . .
C14 C 0.7825(3) 0.3126(3) 0.84672(16) 0.0272(8) Uani 1 1 d . . . . .
H14A H 0.7497 0.2742 0.8160 0.033 Uiso 1 1 calc R U . . .
H14B H 0.8486 0.3430 0.8383 0.033 Uiso 1 1 calc R U . . .
H14C H 0.7546 0.3567 0.8536 0.033 Uiso 1 1 calc R U . . .
C15 C 0.6020(3) 0.0518(3) 0.95412(16) 0.0287(8) Uani 1 1 d . . . . .
H15A H 0.5461 0.0643 0.9637 0.034 Uiso 1 1 calc R U . . .
H15B H 0.5810 -0.0125 0.9456 0.034 Uiso 1 1 calc R U . . .
C16 C 0.6681(3) 0.0731(3) 1.00335(18) 0.0378(10) Uani 1 1 d . . . . .
H16A H 0.6901 0.1367 1.0120 0.045 Uiso 1 1 calc R U . . .
H16B H 0.7217 0.0570 0.9953 0.045 Uiso 1 1 calc R U . . .
H16C H 0.6351 0.0393 1.0344 0.045 Uiso 1 1 calc R U . . .
C17 C 0.5787(3) 0.0647(3) 0.85334(17) 0.0298(9) Uani 1 1 d . . . . .
H17A H 0.6054 0.1015 0.8215 0.036 Uiso 1 1 calc R U . . .
H17B H 0.5778 0.0045 0.8456 0.036 Uiso 1 1 calc R U . . .
C18 C 0.4786(3) 0.0578(3) 0.8588(2) 0.0439(11) Uani 1 1 d . . . . .
H18A H 0.4781 0.1165 0.8676 0.053 Uiso 1 1 calc R U . . .
H18B H 0.4489 0.0167 0.8879 0.053 Uiso 1 1 calc R U . . .
H18C H 0.4442 0.0357 0.8246 0.053 Uiso 1 1 calc R U . . .
C19 C 0.8981(3) -0.0786(3) 0.92581(17) 0.0301(9) Uani 1 1 d . . . . .
H19A H 0.9316 -0.1194 0.9213 0.036 Uiso 1 1 calc R U . . .
H19B H 0.9403 -0.0257 0.9464 0.036 Uiso 1 1 calc R U . . .
C20 C 0.8127(3) -0.1244(3) 0.95952(18) 0.0379(10) Uani 1 1 d . . . . .
H20A H 0.7737 -0.1808 0.9418 0.045 Uiso 1 1 calc R U . . .
H20B H 0.7768 -0.0862 0.9628 0.045 Uiso 1 1 calc R U . . .
H20C H 0.8324 -0.1358 0.9957 0.045 Uiso 1 1 calc R U . . .
C21 C 0.8089(3) -0.1265(2) 0.83515(17) 0.0285(8) Uani 1 1 d . . . . .
H21A H 0.7473 -0.1460 0.8526 0.034 Uiso 1 1 calc R U . . .
H21B H 0.8014 -0.1052 0.7986 0.034 Uiso 1 1 calc R U . . .
C22 C 0.8376(3) -0.2063(3) 0.8292(2) 0.0384(10) Uani 1 1 d . . . . .
H22A H 0.8423 -0.2297 0.8651 0.046 Uiso 1 1 calc R U . . .
H22B H 0.8983 -0.1878 0.8117 0.046 Uiso 1 1 calc R U . . .
H22C H 0.7907 -0.2525 0.8069 0.046 Uiso 1 1 calc R U . . .
C23 C 1.0809(3) 0.1309(3) 0.89401(17) 0.0276(8) Uani 1 1 d . . . . .
H23A H 1.0574 0.0986 0.9274 0.033 Uiso 1 1 calc R U . . .
H23B H 1.0975 0.1945 0.9007 0.033 Uiso 1 1 calc R U . . .
H23C H 1.1364 0.1204 0.8826 0.033 Uiso 1 1 calc R U . . .
C24 C 1.0429(3) 0.1468(2) 0.79643(16) 0.0257(8) Uani 1 1 d . . . . .
H24A H 1.0970 0.1339 0.7851 0.031 Uiso 1 1 calc R U . . .
H24B H 1.0617 0.2109 0.8023 0.031 Uiso 1 1 calc R U . . .
H24C H 0.9938 0.1264 0.7681 0.031 Uiso 1 1 calc R U . . .
C25 C 1.2973(2) 0.4924(2) 0.87599(15) 0.0212(7) Uani 1 1 d . . . . .
C26 C 1.3304(2) 0.5850(2) 0.87114(16) 0.0247(8) Uani 1 1 d . . . . .
C27 C 1.2766(2) 0.6459(2) 0.86008(17) 0.0254(8) Uani 1 1 d . . . . .
C28 C 1.3562(3) 0.7363(3) 0.8492(2) 0.0345(10) Uani 1 1 d . . . . .
H28A H 1.3628 0.7459 0.8097 0.041 Uiso 1 1 calc R U . . .
H28B H 1.3413 0.7851 0.8656 0.041 Uiso 1 1 calc R U . . .
C29 C 1.4481(3) 0.7358(3) 0.8743(2) 0.0459(13) Uani 1 1 d . . . . .
C30 C 1.4265(3) 0.6358(3) 0.8776(2) 0.0353(10) Uani 1 1 d . . . . .
C31 C 1.4908(3) 0.5966(3) 0.8853(2) 0.0382(11) Uani 1 1 d . . . . .
H31 H 1.5555 0.6316 0.8901 0.046 Uiso 1 1 calc R U . . .
C32 C 1.4582(3) 0.5044(3) 0.88593(19) 0.0314(9) Uani 1 1 d . . . . .
C33 C 1.5193(3) 0.4493(3) 0.8913(2) 0.0350(10) Uani 1 1 d . . . . .
C34 C 1.4477(3) 0.3534(3) 0.8812(2) 0.0378(10) Uani 1 1 d . . . . .
H34A H 1.4567 0.3135 0.9089 0.045 Uiso 1 1 calc R U . . .
H34B H 1.4569 0.3315 0.8450 0.045 Uiso 1 1 calc R U . . .
C35 C 1.3462(3) 0.3537(2) 0.88449(18) 0.0288(9) Uani 1 1 d . . . . .
C36 C 1.3638(3) 0.4525(2) 0.88157(17) 0.0259(8) Uani 1 1 d . . . . .
C37 C 1.2127(3) 0.6171(3) 0.80957(16) 0.0289(8) Uani 1 1 d . . . . .
H37A H 1.1885 0.6632 0.8007 0.035 Uiso 1 1 calc R U . . .
H37B H 1.1605 0.5614 0.8166 0.035 Uiso 1 1 calc R U . . .
H37C H 1.2483 0.6084 0.7790 0.035 Uiso 1 1 calc R U . . .
C38 C 1.2195(3) 0.6515(3) 0.90936(16) 0.0274(8) Uani 1 1 d . . . . .
H38A H 1.1687 0.5939 0.9143 0.033 Uiso 1 1 calc R U . . .
H38B H 1.1931 0.6969 0.9033 0.033 Uiso 1 1 calc R U . . .
H38C H 1.2601 0.6672 0.9419 0.033 Uiso 1 1 calc R U . . .
C39 C 1.5328(4) 0.7841(3) 0.8407(3) 0.072(2) Uani 1 1 d . . . . .
H39A H 1.5383 0.8465 0.8373 0.087 Uiso 1 1 calc R U . . .
H39B H 1.5890 0.7849 0.8609 0.087 Uiso 1 1 calc R U . . .
C40 C 1.5335(4) 0.7473(4) 0.7852(3) 0.075(2) Uani 1 1 d . . . . .
H40A H 1.4847 0.7554 0.7625 0.090 Uiso 1 1 calc R U . . .
H40B H 1.5218 0.6839 0.7874 0.090 Uiso 1 1 calc R U . . .
H40C H 1.5946 0.7784 0.7692 0.090 Uiso 1 1 calc R U . . .
C41 C 1.4609(3) 0.7789(3) 0.9324(3) 0.0540(15) Uani 1 1 d . . . . .
H41A H 1.4662 0.8411 0.9285 0.065 Uiso 1 1 calc R U . . .
H41B H 1.4032 0.7475 0.9526 0.065 Uiso 1 1 calc R U . . .
C42 C 1.5433(4) 0.7794(4) 0.9669(3) 0.0657(18) Uani 1 1 d . . . . .
H42A H 1.6011 0.8077 0.9471 0.079 Uiso 1 1 calc R U . . .
H42B H 1.5355 0.7183 0.9752 0.079 Uiso 1 1 calc R U . . .
H42C H 1.5465 0.8126 1.0008 0.079 Uiso 1 1 calc R U . . .
C43 C 1.5970(3) 0.4762(3) 0.8488(3) 0.0534(14) Uani 1 1 d . . . . .
H43A H 1.6455 0.5338 0.8603 0.064 Uiso 1 1 calc R U . . .
H43B H 1.6266 0.4317 0.8490 0.064 Uiso 1 1 calc R U . . .
C44 C 1.5673(4) 0.4843(4) 0.7917(3) 0.0634(17) Uani 1 1 d . . . . .
H44A H 1.5474 0.5347 0.7895 0.076 Uiso 1 1 calc R U . . .
H44B H 1.5153 0.4298 0.7806 0.076 Uiso 1 1 calc R U . . .
H44C H 1.6199 0.4939 0.7676 0.076 Uiso 1 1 calc R U . . .
C45 C 1.5629(3) 0.4620(3) 0.9482(2) 0.0465(13) Uani 1 1 d . . . . .
H45A H 1.5117 0.4425 0.9745 0.056 Uiso 1 1 calc R U . . .
H45B H 1.5980 0.5263 0.9547 0.056 Uiso 1 1 calc R U . . .
C46 C 1.6285(3) 0.4135(3) 0.9604(3) 0.0536(14) Uani 1 1 d . . . . .
H46A H 1.6853 0.4393 0.9393 0.064 Uiso 1 1 calc R U . . .
H46B H 1.5972 0.3505 0.9506 0.064 Uiso 1 1 calc R U . . .
H46C H 1.6451 0.4195 0.9992 0.064 Uiso 1 1 calc R U . . .
C47 C 1.2881(3) 0.2999(3) 0.83740(18) 0.0329(9) Uani 1 1 d . . . . .
H47A H 1.3153 0.3272 0.8033 0.039 Uiso 1 1 calc R U . . .
H47B H 1.2242 0.2983 0.8396 0.039 Uiso 1 1 calc R U . . .
H47C H 1.2870 0.2393 0.8387 0.039 Uiso 1 1 calc R U . . .
C48 C 1.3006(3) 0.3158(3) 0.93821(18) 0.0335(9) Uani 1 1 d . . . . .
H48A H 1.2394 0.3206 0.9401 0.040 Uiso 1 1 calc R U . . .
H48B H 1.3406 0.3493 0.9686 0.040 Uiso 1 1 calc R U . . .
H48C H 1.2929 0.2533 0.9403 0.040 Uiso 1 1 calc R U . . .
C49 C 1.0378(3) 0.2852(2) 0.99401(15) 0.0266(8) Uani 1 1 d . . . . .
H49A H 1.0743 0.2466 0.9934 0.032 Uiso 1 1 calc R U . . .
H49B H 0.9733 0.2506 0.9806 0.032 Uiso 1 1 calc R U . . .
C50 C 1.0374(3) 0.3222(3) 1.05084(15) 0.0300(9) Uani 1 1 d . . . . .
H50A H 1.0381 0.2792 1.0788 0.036 Uiso 1 1 calc R U . . .
H50B H 0.9823 0.3383 1.0559 0.036 Uiso 1 1 calc R U . . .
C51 C 1.1283(3) 0.4045(3) 1.05279(16) 0.0289(8) Uani 1 1 d . . . . .
H51A H 1.1274 0.4470 1.0816 0.035 Uiso 1 1 calc R U . . .
H51B H 1.1835 0.3885 1.0585 0.035 Uiso 1 1 calc R U . . .
C52 C 1.1270(3) 0.4418(3) 0.99665(16) 0.0340(10) Uani 1 1 d . . . . .
H52A H 1.0912 0.4810 0.9964 0.041 Uiso 1 1 calc R U . . .
H52B H 1.1913 0.4760 0.9848 0.041 Uiso 1 1 calc R U . . .
C53 C 0.9906(3) 0.3563(3) 0.75396(15) 0.0272(8) Uani 1 1 d . . . . .
H53A H 0.9683 0.4059 0.7543 0.033 Uiso 1 1 calc R U . . .
H53B H 0.9403 0.3023 0.7669 0.033 Uiso 1 1 calc R U . . .
C54 C 1.0199(3) 0.3410(3) 0.69756(16) 0.0293(8) Uani 1 1 d . . . . .
H54A H 0.9823 0.3559 0.6692 0.035 Uiso 1 1 calc R U . . .
H54B H 1.0143 0.2788 0.6921 0.035 Uiso 1 1 calc R U . . .
C55 C 1.1216(3) 0.4047(3) 0.69733(16) 0.0287(8) Uani 1 1 d . . . . .
H55A H 1.1567 0.3875 0.6691 0.034 Uiso 1 1 calc R U . . .
H55B H 1.1267 0.4664 0.6913 0.034 Uiso 1 1 calc R U . . .
C56 C 1.1568(3) 0.3947(3) 0.75374(15) 0.0275(8) Uani 1 1 d . . . . .
H56A H 1.1781 0.3445 0.7547 0.033 Uiso 1 1 calc R U . . .
H56B H 1.2091 0.4496 0.7657 0.033 Uiso 1 1 calc R U . . .
C57 C 0.7032(3) 0.5075(3) 0.62156(15) 0.0284(9) Uani 1 1 d . . . . .
C58 C 0.6655(3) 0.4150(3) 0.63187(15) 0.0287(9) Uani 1 1 d . . . . .
C59 C 0.7156(3) 0.3508(3) 0.63981(16) 0.0313(9) Uani 1 1 d . . . . .
C60 C 0.6333(3) 0.2593(3) 0.6474(2) 0.0412(11) Uani 1 1 d . . . . .
H60A H 0.6321 0.2182 0.6172 0.049 Uiso 1 1 calc R U . . .
H60B H 0.6427 0.2327 0.6818 0.049 Uiso 1 1 calc R U . . .
C61 C 0.5400(3) 0.2730(3) 0.64819(18) 0.0374(10) Uani 1 1 d . . . . .
C62 C 0.5689(3) 0.3708(3) 0.63523(17) 0.0354(10) Uani 1 1 d . . . . .
C63 C 0.5077(3) 0.4136(3) 0.6288(2) 0.0431(12) Uani 1 1 d . . . . .
H63 H 0.4422 0.3824 0.6315 0.052 Uiso 1 1 calc R U . . .
C64 C 0.5446(3) 0.5035(3) 0.6182(2) 0.0444(12) Uani 1 1 d . . . . .
C65 C 0.4894(3) 0.5616(3) 0.6085(2) 0.0575(12) Uani 1 1 d D U . . .
C66 C 0.5688(4) 0.6431(5) 0.5804(4) 0.026(2) Uani 0.66(2) 1 d . . P A 1
H66A H 0.5636 0.6351 0.5405 0.031 Uiso 0.66(2) 1 calc R U P A 1
H66B H 0.5613 0.6993 0.5899 0.031 Uiso 0.66(2) 1 calc R U P A 1
C66B C 0.5541(8) 0.6633(8) 0.6069(8) 0.024(4) Uani 0.34(2) 1 d . . P A 2
H66C H 0.5521 0.6956 0.6408 0.029 Uiso 0.34(2) 1 calc R U P A 2
H66D H 0.5399 0.6934 0.5753 0.029 Uiso 0.34(2) 1 calc R U P A 2
C67 C 0.6631(3) 0.6466(3) 0.6004(2) 0.0516(14) Uani 1 1 d . . . . .
C68 C 0.6407(3) 0.5505(3) 0.61396(18) 0.0379(11) Uani 1 1 d . . . . .
C69 C 0.7711(3) 0.3459(3) 0.58981(18) 0.0439(12) Uani 1 1 d . . . . .
H69A H 0.7929 0.2969 0.5936 0.053 Uiso 1 1 calc R U . . .
H69B H 0.8250 0.4018 0.5866 0.053 Uiso 1 1 calc R U . . .
H69C H 0.7310 0.3360 0.5572 0.053 Uiso 1 1 calc R U . . .
C70 C 0.7794(3) 0.3746(3) 0.69019(16) 0.0310(9) Uani 1 1 d . . . . .
H70A H 0.8314 0.4312 0.6848 0.037 Uiso 1 1 calc R U . . .
H70B H 0.8040 0.3280 0.6965 0.037 Uiso 1 1 calc R U . . .
H70C H 0.7439 0.3799 0.7217 0.037 Uiso 1 1 calc R U . . .
C71 C 0.4691(4) 0.2144(3) 0.6065(2) 0.0507(13) Uani 1 1 d . . . . .
H71A H 0.4584 0.1517 0.6141 0.061 Uiso 1 1 calc R U . . .
H71B H 0.4091 0.2220 0.6117 0.061 Uiso 1 1 calc R U . . .
C72 C 0.4951(5) 0.2313(4) 0.5478(2) 0.0677(18) Uani 1 1 d . . . . .
H72A H 0.5568 0.2289 0.5426 0.081 Uiso 1 1 calc R U . . .
H72B H 0.4966 0.2900 0.5380 0.081 Uiso 1 1 calc R U . . .
H72C H 0.4487 0.1859 0.5248 0.081 Uiso 1 1 calc R U . . .
C73 C 0.4980(4) 0.2580(3) 0.70593(19) 0.0424(11) Uani 1 1 d . . . . .
H73A H 0.5459 0.2964 0.7320 0.051 Uiso 1 1 calc R U . . .
H73B H 0.4448 0.2779 0.7062 0.051 Uiso 1 1 calc R U . . .
C74 C 0.4642(4) 0.1632(3) 0.7259(2) 0.0522(13) Uani 1 1 d . . . . .
H74A H 0.5142 0.1403 0.7224 0.063 Uiso 1 1 calc R U . . .
H74B H 0.4096 0.1260 0.7040 0.063 Uiso 1 1 calc R U . . .
H74C H 0.4470 0.1621 0.7640 0.063 Uiso 1 1 calc R U . . .
C75 C 0.4147(3) 0.5171(3) 0.5635(2) 0.0375(14) Uani 0.734(8) 1 d D U P A 1
H75A H 0.4458 0.5065 0.5309 0.045 Uiso 0.734(8) 1 calc R U P A 1
H75B H 0.3715 0.4588 0.5762 0.045 Uiso 0.734(8) 1 calc R U P A 1
C76 C 0.3578(4) 0.5737(4) 0.5479(3) 0.0413(15) Uani 0.734(8) 1 d D U P A 1
H76A H 0.3163 0.5736 0.5775 0.062 Uiso 0.734(8) 1 calc R U P A 1
H76B H 0.3204 0.5487 0.5149 0.062 Uiso 0.734(8) 1 calc R U P A 1
H76C H 0.4005 0.6346 0.5413 0.062 Uiso 0.734(8) 1 calc R U P A 1
C75B C 0.3882(4) 0.5414(10) 0.5889(5) 0.031(2) Uani 0.266(8) 1 d D U P A 2
H75C H 0.3734 0.5954 0.5921 0.037 Uiso 0.266(8) 1 calc R U P A 2
H75D H 0.3441 0.4946 0.6112 0.037 Uiso 0.266(8) 1 calc R U P A 2
C76B C 0.3794(11) 0.5100(12) 0.5291(5) 0.049(3) Uani 0.266(8) 1 d D U P A 2
H76D H 0.3133 0.4792 0.5190 0.073 Uiso 0.266(8) 1 calc R U P A 2
H76E H 0.4123 0.4693 0.5245 0.073 Uiso 0.266(8) 1 calc R U P A 2
H76F H 0.4071 0.5614 0.5058 0.073 Uiso 0.266(8) 1 calc R U P A 2
C77 C 0.462(2) 0.5794(15) 0.6659(7) 0.068(4) Uani 0.40(3) 1 d D U P A 3
H77A H 0.4384 0.6274 0.6603 0.081 Uiso 0.40(3) 1 calc R U P A 3
H77B H 0.5233 0.6083 0.6849 0.081 Uiso 0.40(3) 1 calc R U P A 3
C78 C 0.3992(13) 0.5240(14) 0.7107(10) 0.064(4) Uani 0.40(3) 1 d D U P A 3
H78A H 0.3336 0.5040 0.6987 0.096 Uiso 0.40(3) 1 calc R U P A 3
H78B H 0.4087 0.5605 0.7438 0.096 Uiso 0.40(3) 1 calc R U P A 3
H78C H 0.4153 0.4724 0.7181 0.096 Uiso 0.40(3) 1 calc R U P A 3
C77B C 0.4594(14) 0.5912(7) 0.6620(6) 0.064(3) Uani 0.60(3) 1 d D U P A 4
H77C H 0.4361 0.6392 0.6551 0.077 Uiso 0.60(3) 1 calc R U P A 4
H77D H 0.5135 0.6144 0.6876 0.077 Uiso 0.60(3) 1 calc R U P A 4
C78B C 0.3817(8) 0.5113(7) 0.6868(8) 0.054(3) Uani 0.60(3) 1 d D U P A 4
H78D H 0.3252 0.4938 0.6637 0.081 Uiso 0.60(3) 1 calc R U P A 4
H78E H 0.3679 0.5277 0.7231 0.081 Uiso 0.60(3) 1 calc R U P A 4
H78F H 0.4025 0.4615 0.6895 0.081 Uiso 0.60(3) 1 calc R U P A 4
C79 C 0.7237(4) 0.6765(4) 0.5503(2) 0.067(2) Uani 1 1 d . . . . .
H79A H 0.6952 0.6353 0.5199 0.080 Uiso 1 1 calc R U . . .
H79B H 0.7862 0.6771 0.5584 0.080 Uiso 1 1 calc R U . . .
H79C H 0.7284 0.7363 0.5406 0.080 Uiso 1 1 calc R U . . .
C80 C 0.7111(3) 0.7078(3) 0.6489(2) 0.0441(12) Uani 1 1 d . . . . .
H80A H 0.7729 0.7058 0.6556 0.053 Uiso 1 1 calc R U . . .
H80B H 0.6731 0.6879 0.6811 0.053 Uiso 1 1 calc R U . . .
H80C H 0.7178 0.7688 0.6409 0.053 Uiso 1 1 calc R U . . .
C81 C 1.1006(3) 0.8077(2) 0.62597(14) 0.0218(7) Uani 1 1 d . . . . .
C82 C 1.1922(3) 0.8119(2) 0.61535(14) 0.0231(8) Uani 1 1 d . . . . .
C83 C 1.2261(3) 0.7359(2) 0.60686(16) 0.0271(8) Uani 1 1 d . . . . .
C84 C 1.3325(3) 0.7844(3) 0.59591(18) 0.0352(10) Uani 1 1 d . . . . .
H84A H 1.3698 0.7668 0.6231 0.042 Uiso 1 1 calc R U . . .
H84B H 1.3467 0.7673 0.5595 0.042 Uiso 1 1 calc R U . . .
C85 C 1.3584(3) 0.8861(3) 0.59928(16) 0.0292(9) Uani 1 1 d . . . . .
C86 C 1.2656(3) 0.8940(2) 0.61109(15) 0.0261(8) Uani 1 1 d . . . . .
C87 C 1.2517(3) 0.9736(2) 0.61581(15) 0.0252(8) Uani 1 1 d . . . . .
H87 H 1.3021 1.0290 0.6124 0.030 Uiso 1 1 calc R U . . .
C88 C 1.1620(3) 0.9694(2) 0.62570(14) 0.0233(8) Uani 1 1 d . . . . .
C89 C 1.1300(3) 1.0469(2) 0.62796(16) 0.0260(8) Uani 1 1 d . . . . .
C90 C 1.0353(3) 1.0049(3) 0.65601(18) 0.0310(9) Uani 1 1 d . . . . .
H90A H 0.9900 1.0285 0.6405 0.037 Uiso 1 1 calc R U . . .
H90B H 1.0431 1.0194 0.6953 0.037 Uiso 1 1 calc R U . . .
C91 C 0.9984(3) 0.9017(2) 0.64674(15) 0.0250(8) Uani 1 1 d . . . . .
C92 C 1.0878(3) 0.8882(2) 0.63268(14) 0.0219(7) Uani 1 1 d . . . . .
C93 C 1.2118(3) 0.6792(3) 0.65762(16) 0.0298(9) Uani 1 1 d . . . . .
H93A H 1.1448 0.6505 0.6644 0.036 Uiso 1 1 calc R U . . .
H93B H 1.2431 0.7170 0.6889 0.036 Uiso 1 1 calc R U . . .
H93C H 1.2383 0.6337 0.6521 0.036 Uiso 1 1 calc R U . . .
C94 C 1.1764(3) 0.6769(3) 0.55742(16) 0.0363(10) Uani 1 1 d . . . . .
H94A H 1.1875 0.7132 0.5249 0.044 Uiso 1 1 calc R U . . .
H94B H 1.1091 0.6501 0.5637 0.044 Uiso 1 1 calc R U . . .
H94C H 1.2010 0.6300 0.5524 0.044 Uiso 1 1 calc R U . . .
C95 C 1.4327(3) 0.9311(3) 0.64401(18) 0.0350(9) Uani 1 1 d . . . . .
H95A H 1.4908 0.9228 0.6342 0.042 Uiso 1 1 calc R U . . .
H95B H 1.4463 0.9956 0.6435 0.042 Uiso 1 1 calc R U . . .
C96 C 1.4101(4) 0.9004(3) 0.7012(2) 0.0483(12) Uani 1 1 d . . . . .
H96A H 1.4005 0.8374 0.7032 0.058 Uiso 1 1 calc R U . . .
H96B H 1.3530 0.9085 0.7119 0.058 Uiso 1 1 calc R U . . .
H96C H 1.4619 0.9351 0.7256 0.058 Uiso 1 1 calc R U . . .
C97 C 1.3977(3) 0.9323(3) 0.54516(18) 0.0373(10) Uani 1 1 d . . . . .
H97A H 1.4172 0.9972 0.5508 0.045 Uiso 1 1 calc R U . . .
H97B H 1.4544 0.9205 0.5367 0.045 Uiso 1 1 calc R U . . .
C98 C 1.3311(4) 0.9043(4) 0.49593(19) 0.0520(13) Uani 1 1 d . . . . .
H98A H 1.2749 0.9165 0.5033 0.062 Uiso 1 1 calc R U . . .
H98B H 1.3136 0.8407 0.4886 0.062 Uiso 1 1 calc R U . . .
H98C H 1.3620 0.9379 0.4643 0.062 Uiso 1 1 calc R U . . .
C99 C 1.1996(3) 1.1254(3) 0.66104(18) 0.0307(9) Uani 1 1 d . . . . .
H99A H 1.2038 1.1056 0.6985 0.037 Uiso 1 1 calc R U . . .
H99B H 1.2621 1.1419 0.6451 0.037 Uiso 1 1 calc R U . . .
C100 C 1.1750(4) 1.2079(3) 0.6637(2) 0.0458(12) Uani 1 1 d . . . . .
H10C H 1.1745 1.2305 0.6270 0.055 Uiso 1 1 calc R U . . .
H10D H 1.2216 1.2537 0.6864 0.055 Uiso 1 1 calc R U . . .
H10E H 1.1131 1.1926 0.6793 0.055 Uiso 1 1 calc R U . . .
C101 C 1.1159(3) 1.0746(3) 0.56926(18) 0.0399(11) Uani 1 1 d . . . . .
H10F H 1.0720 1.0218 0.5494 0.048 Uiso 1 1 calc R U . . .
H10G H 1.0859 1.1187 0.5714 0.048 Uiso 1 1 calc R U . . .
C102 C 1.2039(4) 1.1139(4) 0.5363(2) 0.0525(14) Uani 1 1 d . . . . .
H10H H 1.2355 1.0718 0.5346 0.063 Uiso 1 1 calc R U . . .
H10I H 1.2459 1.1694 0.5537 0.063 Uiso 1 1 calc R U . . .
H10J H 1.1872 1.1258 0.4995 0.063 Uiso 1 1 calc R U . . .
C103 C 0.9554(3) 0.8554(3) 0.69905(16) 0.0277(8) Uani 1 1 d . . . . .
H10K H 0.9352 0.7910 0.6939 0.033 Uiso 1 1 calc R U . . .
H10L H 0.9015 0.8703 0.7080 0.033 Uiso 1 1 calc R U . . .
H10M H 1.0020 0.8752 0.7287 0.033 Uiso 1 1 calc R U . . .
C104 C 0.9257(3) 0.8713(3) 0.60050(17) 0.0323(9) Uani 1 1 d . . . . .
H10N H 0.8720 0.8867 0.6095 0.039 Uiso 1 1 calc R U . . .
H10O H 0.9050 0.8069 0.5953 0.039 Uiso 1 1 calc R U . . .
H10P H 0.9533 0.9009 0.5670 0.039 Uiso 1 1 calc R U . . .
C105 C 0.8879(4) 0.5565(3) 0.50138(16) 0.0452(13) Uani 1 1 d . . . . .
H10Q H 0.8256 0.5182 0.5144 0.054 Uiso 1 1 calc R U . . .
H10R H 0.9275 0.5210 0.4990 0.054 Uiso 1 1 calc R U . . .
C106 C 0.8794(3) 0.5955(3) 0.44663(16) 0.0367(10) Uani 1 1 d . . . . .
H10S H 0.8232 0.6107 0.4441 0.044 Uiso 1 1 calc R U . . .
H10T H 0.8780 0.5546 0.4163 0.044 Uiso 1 1 calc R U . . .
C107 C 0.9699(3) 0.6789(3) 0.44785(16) 0.0361(10) Uani 1 1 d . . . . .
H10U H 1.0253 0.6638 0.4412 0.043 Uiso 1 1 calc R U . . .
H10V H 0.9672 0.7225 0.4208 0.043 Uiso 1 1 calc R U . . .
C108 C 0.9712(3) 0.7136(3) 0.50553(16) 0.0385(11) Uani 1 1 d . . . . .
H10W H 1.0358 0.7492 0.5181 0.046 Uiso 1 1 calc R U . . .
H10X H 0.9331 0.7506 0.5079 0.046 Uiso 1 1 calc R U . . .
C109 C 0.8294(3) 0.5953(3) 0.74158(15) 0.0270(8) Uani 1 1 d . . . . .
H10Y H 0.7784 0.5421 0.7264 0.032 Uiso 1 1 calc R U . . .
H10Z H 0.8083 0.6457 0.7419 0.032 Uiso 1 1 calc R U . . .
C110 C 0.8581(3) 0.5783(3) 0.79816(15) 0.0300(9) Uani 1 1 d . . . . .
H11A H 0.8516 0.5158 0.8020 0.036 Uiso 1 1 calc R U . . .
H11B H 0.8204 0.5928 0.8260 0.036 Uiso 1 1 calc R U . . .
C111 C 0.9598(3) 0.6408(3) 0.80246(15) 0.0270(8) Uani 1 1 d . . . . .
H11C H 0.9657 0.7026 0.8100 0.032 Uiso 1 1 calc R U . . .
H11D H 0.9940 0.6223 0.8311 0.032 Uiso 1 1 calc R U . . .
C112 C 0.9944(3) 0.6312(3) 0.74666(15) 0.0275(8) Uani 1 1 d . . . . .
H11E H 1.0474 0.6858 0.7369 0.033 Uiso 1 1 calc R U . . .
H11F H 1.0148 0.5804 0.7451 0.033 Uiso 1 1 calc R U . . .
C113 C 0.2249(4) -0.0085(4) 0.8735(2) 0.0530(14) Uani 1 1 d . . . . .
H113 H 0.2432 0.0317 0.9036 0.064 Uiso 1 1 calc R U . . .
C114 C 0.1796(4) -0.0980(4) 0.8814(2) 0.0572(15) Uani 1 1 d . . . . .
H114 H 0.1649 -0.1197 0.9171 0.069 Uiso 1 1 calc R U . . .
C115 C 0.1559(4) -0.1554(4) 0.8383(3) 0.0651(17) Uani 1 1 d . . . . .
H115 H 0.1256 -0.2173 0.8439 0.078 Uiso 1 1 calc R U . . .
C116 C 0.1751(4) -0.1247(4) 0.7876(3) 0.0582(15) Uani 1 1 d . . . . .
H116 H 0.1573 -0.1655 0.7578 0.070 Uiso 1 1 calc R U . . .
C117 C 0.2197(4) -0.0361(4) 0.7781(2) 0.0537(13) Uani 1 1 d . . . . .
H117 H 0.2340 -0.0155 0.7422 0.064 Uiso 1 1 calc R U . . .
C118 C 0.2434(3) 0.0222(3) 0.8214(3) 0.0519(14) Uani 1 1 d . . . . .
H118 H 0.2726 0.0841 0.8154 0.062 Uiso 1 1 calc R U . . .
C119 C 0.7636(5) 0.0735(5) 0.7327(3) 0.0678(17) Uani 1 1 d . . . . .
H119 H 0.7769 0.1036 0.7669 0.081 Uiso 1 1 calc R U . . .
C120 C 0.7037(5) -0.0112(4) 0.7297(3) 0.0660(16) Uani 1 1 d . . . . .
H120 H 0.6742 -0.0403 0.7614 0.079 Uiso 1 1 calc R U . . .
C121 C 0.6853(5) -0.0549(4) 0.6815(3) 0.0693(17) Uani 1 1 d . . . . .
H121 H 0.6423 -0.1148 0.6801 0.083 Uiso 1 1 calc R U . . .
C122 C 0.7261(5) -0.0164(5) 0.6348(3) 0.0726(18) Uani 1 1 d . . . . .
H122 H 0.7130 -0.0494 0.6016 0.087 Uiso 1 1 calc R U . . .
C123 C 0.7876(5) 0.0723(6) 0.6366(3) 0.082(2) Uani 1 1 d . . . . .
H123 H 0.8161 0.1015 0.6047 0.098 Uiso 1 1 calc R U . . .
C124 C 0.8059(4) 0.1171(5) 0.6876(3) 0.077(2) Uani 1 1 d . . . . .
H124 H 0.8474 0.1774 0.6903 0.092 Uiso 1 1 calc R U . . .

loop_
_atom_site_aniso_label
_atom_site_aniso_U_11
_atom_site_aniso_U_22
_atom_site_aniso_U_33
_atom_site_aniso_U_23
_atom_site_aniso_U_13
_atom_site_aniso_U_12
Ti1 0.0105(3) 0.0110(3) 0.0256(3) 0.0016(2) 0.0023(2) 0.0000(2)
Ti2 0.0208(3) 0.0147(3) 0.0210(3) 0.0003(2) 0.0022(3) -0.0061(3)
Cl1 0.0153(4) 0.0146(4) 0.0448(5) 0.0024(3) 0.0020(4) 0.0038(3)
Cl2 0.0297(5) 0.0163(4) 0.0390(5) 0.0003(4) 0.0087(4) -0.0016(4)
O1 0.0127(11) 0.0132(11) 0.0282(13) 0.0008(9) 0.0036(10) 0.0017(9)
O2 0.0112(11) 0.0130(11) 0.0338(14) 0.0026(9) 0.0021(10) -0.0004(9)
O3 0.0247(13) 0.0200(13) 0.0242(13) 0.0019(10) 0.0007(11) 0.0003(11)
O4 0.0167(12) 0.0256(14) 0.0255(13) 0.0016(10) 0.0025(10) 0.0028(11)
O5 0.0228(13) 0.0184(13) 0.0277(14) 0.0020(10) -0.0006(11) -0.0078(11)
O6 0.0212(13) 0.0159(12) 0.0225(13) -0.0003(9) 0.0037(10) -0.0015(10)
O7 0.0481(18) 0.0254(15) 0.0193(14) 0.0005(11) 0.0022(12) -0.0089(13)
O8 0.0255(14) 0.0318(15) 0.0193(13) 0.0021(10) 0.0020(11) 0.0045(12)
C1 0.0135(16) 0.0127(15) 0.0243(18) 0.0005(12) 0.0021(13) 0.0005(13)
C2 0.0165(16) 0.0166(16) 0.0246(18) 0.0017(13) 0.0036(14) 0.0040(14)
C3 0.0134(16) 0.0148(16) 0.036(2) 0.0017(14) 0.0058(14) 0.0038(14)
C4 0.0199(18) 0.0216(19) 0.044(2) 0.0051(16) 0.0093(16) 0.0068(16)
C5 0.0153(17) 0.0193(18) 0.036(2) 0.0048(15) 0.0059(15) 0.0028(14)
C6 0.0177(17) 0.0180(17) 0.0275(19) 0.0027(13) 0.0038(14) 0.0032(14)
C7 0.0162(17) 0.0143(16) 0.0308(19) 0.0015(13) 0.0035(14) -0.0003(14)
C8 0.0166(16) 0.0112(16) 0.0301(19) 0.0005(13) 0.0026(14) 0.0021(13)
C9 0.0167(17) 0.0149(17) 0.035(2) 0.0009(14) 0.0014(15) 0.0020(14)
C10 0.0241(19) 0.0165(18) 0.038(2) 0.0000(15) 0.0051(16) 0.0070(15)
C11 0.0162(17) 0.0160(17) 0.033(2) 0.0007(14) 0.0030(15) 0.0027(14)
C12 0.0159(16) 0.0199(17) 0.0249(18) 0.0012(13) 0.0014(14) 0.0058(14)
C13 0.0268(19) 0.0199(18) 0.033(2) -0.0008(15) 0.0062(16) 0.0098(16)
C14 0.0215(18) 0.0233(19) 0.038(2) 0.0046(15) 0.0033(16) 0.0097(16)
C15 0.0206(18) 0.026(2) 0.038(2) 0.0096(16) 0.0093(16) 0.0058(16)
C16 0.033(2) 0.044(3) 0.037(2) 0.0095(19) 0.0090(19) 0.014(2)
C17 0.0212(19) 0.028(2) 0.038(2) 0.0044(16) 0.0006(16) 0.0068(16)
C18 0.024(2) 0.053(3) 0.052(3) 0.008(2) 0.000(2) 0.011(2)
C19 0.029(2) 0.0224(19) 0.039(2) 0.0058(16) 0.0017(17) 0.0097(17)
C20 0.033(2) 0.037(2) 0.040(2) 0.0114(18) 0.0051(19) 0.008(2)
C21 0.0236(19) 0.0171(18) 0.042(2) -0.0019(15) 0.0033(17) 0.0041(15)
C22 0.043(3) 0.0175(19) 0.053(3) -0.0025(17) 0.006(2) 0.0091(18)
C23 0.0182(18) 0.0207(18) 0.042(2) 0.0000(15) 0.0014(16) 0.0053(15)
C24 0.0219(18) 0.0179(17) 0.034(2) 0.0003(14) 0.0072(15) 0.0031(15)
C25 0.0097(15) 0.0141(16) 0.035(2) -0.0005(13) 0.0014(14) -0.0015(13)
C26 0.0149(17) 0.0135(17) 0.044(2) 0.0035(15) 0.0062(15) 0.0035(14)
C27 0.0147(16) 0.0134(17) 0.045(2) 0.0037(15) 0.0060(16) 0.0014(14)
C28 0.023(2) 0.0152(18) 0.061(3) 0.0066(17) 0.0109(19) 0.0023(16)
C29 0.019(2) 0.015(2) 0.100(4) 0.004(2) 0.006(2) 0.0024(16)
C30 0.0177(19) 0.0149(18) 0.068(3) 0.0002(18) 0.0077(19) -0.0007(15)
C31 0.0118(17) 0.0141(18) 0.084(3) 0.0006(19) 0.0021(19) -0.0011(15)
C32 0.0137(17) 0.0187(19) 0.061(3) 0.0019(17) 0.0047(17) 0.0048(15)
C33 0.0145(18) 0.0170(19) 0.073(3) -0.0050(18) 0.0006(19) 0.0054(15)
C34 0.0186(19) 0.0181(19) 0.073(3) -0.0049(19) 0.003(2) 0.0031(16)
C35 0.0186(18) 0.0130(17) 0.053(3) -0.0004(16) 0.0014(17) 0.0044(15)
C36 0.0149(17) 0.0149(17) 0.044(2) -0.0013(15) 0.0020(16) 0.0019(14)
C37 0.028(2) 0.027(2) 0.033(2) 0.0075(16) 0.0061(16) 0.0112(17)
C38 0.0219(18) 0.0215(19) 0.039(2) 0.0007(15) 0.0012(16) 0.0086(16)
C39 0.026(2) 0.020(2) 0.168(7) 0.019(3) 0.029(3) 0.003(2)
C40 0.056(4) 0.045(3) 0.129(6) 0.033(4) 0.051(4) 0.021(3)
C41 0.029(2) 0.022(2) 0.109(5) -0.013(2) -0.016(3) 0.0089(19)
C42 0.027(2) 0.040(3) 0.128(6) -0.014(3) -0.018(3) 0.012(2)
C43 0.024(2) 0.032(3) 0.102(5) -0.001(3) 0.018(3) 0.008(2)
C44 0.049(3) 0.040(3) 0.099(5) 0.006(3) 0.035(3) 0.013(3)
C45 0.026(2) 0.028(2) 0.088(4) -0.013(2) -0.010(2) 0.0133(19)
C46 0.029(2) 0.033(3) 0.100(4) -0.014(3) -0.017(3) 0.014(2)
C47 0.0231(19) 0.022(2) 0.052(3) -0.0036(17) 0.0034(18) 0.0065(16)
C48 0.025(2) 0.024(2) 0.049(3) 0.0027(17) -0.0044(18) 0.0079(17)
C49 0.032(2) 0.0218(18) 0.0259(19) 0.0065(14) 0.0073(16) 0.0091(16)
C50 0.029(2) 0.032(2) 0.025(2) 0.0019(15) 0.0042(16) 0.0072(18)
C51 0.027(2) 0.030(2) 0.028(2) -0.0011(15) -0.0023(16) 0.0090(17)
C52 0.042(2) 0.0204(19) 0.027(2) -0.0013(15) -0.0037(18) -0.0031(18)
C53 0.0199(18) 0.031(2) 0.0261(19) 0.0004(15) 0.0008(15) 0.0043(16)
C54 0.029(2) 0.026(2) 0.025(2) 0.0006(15) 0.0023(16) 0.0018(17)
C55 0.0241(19) 0.028(2) 0.029(2) 0.0051(15) 0.0046(16) 0.0038(17)
C56 0.0233(19) 0.0257(19) 0.030(2) 0.0062(15) 0.0114(16) 0.0047(16)
C57 0.0208(18) 0.0247(19) 0.0224(19) 0.0048(14) -0.0055(15) -0.0111(16)
C58 0.0251(19) 0.0234(19) 0.0237(19) 0.0019(14) -0.0015(15) -0.0066(16)
C59 0.029(2) 0.0188(18) 0.032(2) -0.0009(15) 0.0072(17) -0.0070(16)
C60 0.035(2) 0.025(2) 0.048(3) -0.0019(18) 0.007(2) -0.0068(19)
C61 0.032(2) 0.023(2) 0.040(2) 0.0061(17) 0.0003(19) -0.0093(17)
C62 0.029(2) 0.028(2) 0.033(2) 0.0064(16) -0.0040(17) -0.0084(18)
C63 0.022(2) 0.033(2) 0.057(3) 0.019(2) -0.009(2) -0.0099(18)
C64 0.025(2) 0.032(2) 0.060(3) 0.021(2) -0.017(2) -0.0082(18)
C65 0.025(2) 0.036(2) 0.102(3) 0.026(2) -0.011(2) 0.0012(19)
C66 0.022(3) 0.018(3) 0.033(5) 0.006(3) 0.005(3) 0.001(2)
C66B 0.016(5) 0.027(6) 0.030(8) -0.010(5) 0.003(5) 0.010(5)
C67 0.026(2) 0.032(2) 0.077(4) 0.028(2) -0.021(2) -0.0119(19)
C68 0.031(2) 0.029(2) 0.037(2) 0.0143(17) -0.0099(18) -0.0078(18)
C69 0.046(3) 0.034(2) 0.034(2) -0.0098(18) 0.013(2) -0.005(2)
C70 0.027(2) 0.028(2) 0.031(2) 0.0035(16) 0.0072(16) 0.0030(17)
C71 0.045(3) 0.031(2) 0.048(3) 0.000(2) 0.001(2) -0.018(2)
C72 0.074(4) 0.054(3) 0.042(3) -0.009(2) 0.005(3) -0.014(3)
C73 0.043(3) 0.031(2) 0.044(3) 0.0080(19) 0.005(2) 0.002(2)
C74 0.052(3) 0.041(3) 0.053(3) 0.013(2) 0.012(2) 0.005(2)
C75 0.021(2) 0.024(2) 0.071(4) 0.000(2) 0.005(2) 0.012(2)
C76 0.028(3) 0.038(3) 0.061(3) 0.001(2) -0.002(2) 0.017(2)
C75B 0.014(4) 0.027(4) 0.059(5) 0.007(4) 0.005(4) 0.015(3)
C76B 0.042(5) 0.039(5) 0.065(5) 0.006(4) 0.011(4) 0.014(4)
C77 0.044(6) 0.050(6) 0.111(4) 0.028(4) -0.006(4) 0.019(5)
C78 0.040(6) 0.048(6) 0.092(6) 0.014(5) -0.016(5) 0.005(5)
C77B 0.035(4) 0.038(4) 0.118(4) 0.030(3) -0.004(3) 0.011(3)
C78B 0.038(4) 0.037(4) 0.077(6) 0.004(4) -0.007(4) 0.003(3)
C79 0.052(3) 0.053(3) 0.057(3) 0.036(3) -0.028(3) -0.025(3)
C80 0.023(2) 0.026(2) 0.079(4) 0.013(2) -0.002(2) 0.0031(18)
C81 0.0216(18) 0.0158(16) 0.0186(17) -0.0007(12) 0.0011(14) -0.0036(14)
C82 0.0230(18) 0.0181(17) 0.0212(18) -0.0018(13) 0.0037(14) -0.0002(15)
C83 0.0259(19) 0.0172(17) 0.032(2) -0.0032(14) 0.0098(16) 0.0005(15)
C84 0.033(2) 0.024(2) 0.042(2) -0.0055(17) 0.0167(19) 0.0033(18)
C85 0.0243(19) 0.0193(18) 0.035(2) -0.0040(15) 0.0093(16) -0.0020(15)
C86 0.0253(19) 0.0204(18) 0.0234(19) -0.0015(14) 0.0025(15) -0.0018(16)
C87 0.0237(19) 0.0142(17) 0.0268(19) -0.0013(13) 0.0025(15) -0.0053(14)
C88 0.0245(18) 0.0161(17) 0.0204(18) 0.0011(13) 0.0004(14) -0.0025(15)
C89 0.0209(18) 0.0157(17) 0.037(2) 0.0044(14) -0.0011(16) 0.0013(15)
C90 0.027(2) 0.0197(19) 0.041(2) 0.0022(16) -0.0005(17) 0.0034(16)
C91 0.0189(18) 0.0189(18) 0.031(2) 0.0005(14) -0.0015(15) 0.0001(15)
C92 0.0200(17) 0.0190(17) 0.0200(17) 0.0001(13) -0.0010(14) -0.0001(14)
C93 0.029(2) 0.0214(19) 0.036(2) -0.0015(15) 0.0070(17) 0.0065(16)
C94 0.044(3) 0.023(2) 0.031(2) -0.0051(16) 0.0165(19) -0.0002(18)
C95 0.028(2) 0.024(2) 0.045(3) -0.0064(17) 0.0004(18) 0.0014(17)
C96 0.039(3) 0.045(3) 0.055(3) -0.007(2) -0.005(2) 0.009(2)
C97 0.034(2) 0.028(2) 0.040(2) 0.0004(17) 0.0175(19) -0.0001(18)
C98 0.057(3) 0.048(3) 0.035(3) -0.001(2) 0.016(2) 0.000(3)
C99 0.026(2) 0.0189(18) 0.043(2) -0.0008(16) -0.0017(17) 0.0046(16)
C100 0.047(3) 0.019(2) 0.067(3) -0.002(2) 0.002(2) 0.007(2)
C101 0.035(2) 0.026(2) 0.044(3) 0.0117(18) -0.010(2) -0.0048(18)
C102 0.043(3) 0.050(3) 0.042(3) 0.025(2) -0.007(2) -0.007(2)
C103 0.027(2) 0.0216(19) 0.031(2) 0.0001(15) 0.0029(16) 0.0043(16)
C104 0.0232(19) 0.027(2) 0.036(2) 0.0056(16) -0.0045(17) -0.0023(17)
C105 0.062(3) 0.027(2) 0.021(2) -0.0051(16) -0.003(2) -0.012(2)
C106 0.043(3) 0.035(2) 0.022(2) -0.0021(16) 0.0023(18) 0.003(2)
C107 0.040(2) 0.036(2) 0.0195(19) 0.0019(16) 0.0042(17) -0.0001(19)
C108 0.047(3) 0.028(2) 0.022(2) 0.0040(15) 0.0071(18) -0.0074(19)
C109 0.027(2) 0.028(2) 0.0234(19) 0.0039(14) 0.0071(15) 0.0065(16)
C110 0.032(2) 0.037(2) 0.0229(19) 0.0067(16) 0.0071(16) 0.0146(18)
C111 0.027(2) 0.034(2) 0.0211(18) -0.0001(15) -0.0027(15) 0.0128(17)
C112 0.0255(19) 0.031(2) 0.0232(19) -0.0019(15) -0.0006(15) 0.0077(17)
C113 0.047(3) 0.059(3) 0.063(4) -0.020(3) -0.019(3) 0.032(3)
C114 0.038(3) 0.077(4) 0.061(4) 0.017(3) -0.003(3) 0.026(3)
C115 0.049(3) 0.042(3) 0.097(5) 0.013(3) -0.020(3) 0.010(3)
C116 0.060(4) 0.042(3) 0.074(4) -0.014(3) -0.020(3) 0.022(3)
C117 0.055(3) 0.059(3) 0.051(3) 0.009(3) 0.002(3) 0.026(3)
C118 0.032(2) 0.029(2) 0.095(4) 0.002(3) -0.004(3) 0.012(2)
C119 0.057(4) 0.073(4) 0.070(4) 0.002(3) -0.007(3) 0.022(3)
C120 0.061(4) 0.065(4) 0.077(4) 0.018(3) 0.006(3) 0.030(3)
C121 0.065(4) 0.054(4) 0.092(5) 0.008(3) -0.003(4) 0.027(3)
C122 0.074(5) 0.072(5) 0.075(4) -0.010(3) -0.012(4) 0.032(4)
C123 0.055(4) 0.104(6) 0.079(5) 0.029(4) 0.005(3) 0.022(4)
C124 0.045(3) 0.057(4) 0.111(6) 0.001(4) -0.004(4) 0.000(3)

loop_
_atom_type_symbol
_atom_type_description
_atom_type_scat_dispersion_real
_atom_type_scat_dispersion_imag
_atom_type_scat_source
C C 0.0033 0.0016 'International Tables Vol C Tables 4.2.6.8 and 6.1.1.4'
H H 0.0000 0.0000 'International Tables Vol C Tables 4.2.6.8 and 6.1.1.4'
Cl Cl 0.1484 0.1585 'International Tables Vol C Tables 4.2.6.8 and 6.1.1.4'
O O 0.0106 0.0060 'International Tables Vol C Tables 4.2.6.8 and 6.1.1.4'
Ti Ti 0.2776 0.4457 'International Tables Vol C Tables 4.2.6.8 and 6.1.1.4'

loop_
_geom_angle_atom_site_label_1
_geom_angle_atom_site_label_2
_geom_angle_atom_site_label_3
_geom_angle
O1 Ti1 O2 151.17(11)
O1 Ti1 O4 89.47(10)
O2 Ti1 O4 88.23(10)
O1 Ti1 O3 88.75(10)
O2 Ti1 O3 90.34(11)
O4 Ti1 O3 173.56(10)
O1 Ti1 Cl1 103.01(8)
O2 Ti1 Cl1 105.81(8)
O4 Ti1 Cl1 92.82(8)
O3 Ti1 Cl1 93.61(8)
O5 Ti2 O6 151.83(12)
O5 Ti2 O8 87.82(11)
O6 Ti2 O8 90.78(11)
O5 Ti2 O7 91.01(12)
O6 Ti2 O7 87.98(11)
O8 Ti2 O7 175.04(12)
O5 Ti2 Cl2 103.43(9)
O6 Ti2 Cl2 104.73(9)
O8 Ti2 Cl2 92.30(8)
O7 Ti2 Cl2 92.66(10)
C1 O1 Ti1 173.9(2)
C25 O2 Ti1 177.6(2)
C49 O3 C52 109.8(3)
C49 O3 Ti1 128.9(2)
C52 O3 Ti1 121.0(2)
C56 O4 C53 110.2(3)
C56 O4 Ti1 126.2(2)
C53 O4 Ti1 123.5(2)
C57 O5 Ti2 174.1(3)
C81 O6 Ti2 172.3(2)
C105 O7 C108 109.7(3)
C105 O7 Ti2 121.3(2)
C108 O7 Ti2 129.0(2)
C109 O8 C112 109.9(3)
C109 O8 Ti2 127.6(2)
C112 O8 Ti2 122.4(2)
O1 C1 C12 120.6(3)
O1 C1 C2 121.6(3)
C12 C1 C2 117.8(3)
C6 C2 C1 119.6(3)
C6 C2 C3 111.5(3)
C1 C2 C3 129.0(3)
C2 C3 C14 111.4(3)
C2 C3 C13 111.4(3)
C14 C3 C13 110.9(3)
C2 C3 C4 102.9(3)
C14 C3 C4 110.1(3)
C13 C3 C4 109.9(3)
C5 C4 C3 109.6(3)
C5 C4 H4A 109.7
C3 C4 H4A 109.7
C5 C4 H4B 109.7
C3 C4 H4B 109.7
H4A C4 H4B 108.2
C6 C5 C17 108.3(3)
C6 C5 C4 103.2(3)
C17 C5 C4 112.0(3)
C6 C5 C15 110.8(3)
C17 C5 C15 109.9(3)
C4 C5 C15 112.3(3)
C7 C6 C2 122.3(3)
C7 C6 C5 125.2(3)
C2 C6 C5 112.5(3)
C6 C7 C8 118.1(3)
C6 C7 H7 121.0
C8 C7 H7 121.0
C7 C8 C12 120.9(3)
C7 C8 C9 126.9(3)
C12 C8 C9 112.2(3)
C8 C9 C21 110.9(3)
C8 C9 C10 101.5(3)
C21 C9 C10 112.4(3)
C8 C9 C19 110.3(3)
C21 C9 C19 111.6(3)
C10 C9 C19 109.6(3)
C9 C10 C11 108.1(3)
C9 C10 H10A 110.1
C11 C10 H10A 110.1
C9 C10 H10B 110.1
C11 C10 H10B 110.1
H10A C10 H10B 108.4
C23 C11 C12 111.6(3)
C23 C11 C24 109.9(3)
C12 C11 C24 111.6(3)
C23 C11 C10 111.8(3)
C12 C11 C10 102.6(3)
C24 C11 C10 109.2(3)
C8 C12 C1 121.2(3)
C8 C12 C11 110.8(3)
C1 C12 C11 128.0(3)
C3 C13 H13A 109.5
C3 C13 H13B 109.5
H13A C13 H13B 109.5
C3 C13 H13C 109.5
H13A C13 H13C 109.5
H13B C13 H13C 109.5
C3 C14 H14A 109.5
C3 C14 H14B 109.5
H14A C14 H14B 109.5
C3 C14 H14C 109.5
H14A C14 H14C 109.5
H14B C14 H14C 109.5
C16 C15 C5 114.8(3)
C16 C15 H15A 108.6
C5 C15 H15A 108.6
C16 C15 H15B 108.6
C5 C15 H15B 108.6
H15A C15 H15B 107.6
C15 C16 H16A 109.5
C15 C16 H16B 109.5
H16A C16 H16B 109.5
C15 C16 H16C 109.5
H16A C16 H16C 109.5
H16B C16 H16C 109.5
C18 C17 C5 116.2(4)
C18 C17 H17A 108.2
C5 C17 H17A 108.2
C18 C17 H17B 108.2
C5 C17 H17B 108.2
H17A C17 H17B 107.4
C17 C18 H18A 109.5
C17 C18 H18B 109.5
H18A C18 H18B 109.5
C17 C18 H18C 109.5
H18A C18 H18C 109.5
H18B C18 H18C 109.5
C20 C19 C9 115.8(3)
C20 C19 H19A 108.3
C9 C19 H19A 108.3
C20 C19 H19B 108.3
C9 C19 H19B 108.3
H19A C19 H19B 107.4
C19 C20 H20A 109.5
C19 C20 H20B 109.5
H20A C20 H20B 109.5
C19 C20 H20C 109.5
H20A C20 H20C 109.5
H20B C20 H20C 109.5
C22 C21 C9 114.0(3)
C22 C21 H21A 108.8
C9 C21 H21A 108.8
C22 C21 H21B 108.8
C9 C21 H21B 108.8
H21A C21 H21B 107.6
C21 C22 H22A 109.5
C21 C22 H22B 109.5
H22A C22 H22B 109.5
C21 C22 H22C 109.5
H22A C22 H22C 109.5
H22B C22 H22C 109.5
C11 C23 H23A 109.5
C11 C23 H23B 109.5
H23A C23 H23B 109.5
C11 C23 H23C 109.5
H23A C23 H23C 109.5
H23B C23 H23C 109.5
C11 C24 H24A 109.5
C11 C24 H24B 109.5
H24A C24 H24B 109.5
C11 C24 H24C 109.5
H24A C24 H24C 109.5
H24B C24 H24C 109.5
O2 C25 C26 121.1(3)
O2 C25 C36 121.0(3)
C26 C25 C36 117.9(3)
C25 C26 C30 119.9(3)
C25 C26 C27 129.9(3)
C30 C26 C27 110.1(3)
C37 C27 C38 109.8(3)
C37 C27 C26 112.7(3)
C38 C27 C26 111.1(3)
C37 C27 C28 108.8(3)
C38 C27 C28 111.6(3)
C26 C27 C28 102.5(3)
C29 C28 C27 108.8(3)
C29 C28 H28A 109.9
C27 C28 H28A 109.9
C29 C28 H28B 109.9
C27 C28 H28B 109.9
H28A C28 H28B 108.3
C39 C29 C30 112.9(4)
C39 C29 C28 113.3(5)
C30 C29 C28 101.4(3)
C39 C29 C41 110.1(4)
C30 C29 C41 110.7(4)
C28 C29 C41 107.9(4)
C31 C30 C26 121.6(4)
C31 C30 C29 126.2(4)
C26 C30 C29 112.2(3)
C30 C31 C32 118.1(4)
C30 C31 H31 121.0
C32 C31 H31 121.0
C36 C32 C31 121.7(4)
C36 C32 C33 112.8(3)
C31 C32 C33 125.4(3)
C45 C33 C32 109.5(4)
C45 C33 C43 109.8(4)
C32 C33 C43 111.3(4)
C45 C33 C34 111.9(4)
C32 C33 C34 102.3(3)
C43 C33 C34 111.9(4)
C33 C34 C35 108.7(3)
C33 C34 H34A 109.9
C35 C34 H34A 109.9
C33 C34 H34B 109.9
C35 C34 H34B 109.9
H34A C34 H34B 108.3
C47 C35 C36 113.3(3)
C47 C35 C48 110.2(3)
C36 C35 C48 110.4(3)
C47 C35 C34 108.8(3)
C36 C35 C34 102.5(3)
C48 C35 C34 111.4(3)
C32 C36 C25 120.4(3)
C32 C36 C35 111.5(3)
C25 C36 C35 128.1(3)
C27 C37 H37A 109.5
C27 C37 H37B 109.5
H37A C37 H37B 109.5
C27 C37 H37C 109.5
H37A C37 H37C 109.5
H37B C37 H37C 109.5
C27 C38 H38A 109.5
C27 C38 H38B 109.5
H38A C38 H38B 109.5
C27 C38 H38C 109.5
H38A C38 H38C 109.5
H38B C38 H38C 109.5
C40 C39 C29 116.5(5)
C40 C39 H39A 108.2
C29 C39 H39A 108.2
C40 C39 H39B 108.2
C29 C39 H39B 108.2
H39A C39 H39B 107.3
C39 C40 H40A 109.5
C39 C40 H40B 109.5
H40A C40 H40B 109.5
C39 C40 H40C 109.5
H40A C40 H40C 109.5
H40B C40 H40C 109.5
C42 C41 C29 117.6(4)
C42 C41 H41A 107.9
C29 C41 H41A 107.9
C42 C41 H41B 107.9
C29 C41 H41B 107.9
H41A C41 H41B 107.2
C41 C42 H42A 109.5
C41 C42 H42B 109.5
H42A C42 H42B 109.5
C41 C42 H42C 109.5
H42A C42 H42C 109.5
H42B C42 H42C 109.5
C44 C43 C33 116.4(4)
C44 C43 H43A 108.2
C33 C43 H43A 108.2
C44 C43 H43B 108.2
C33 C43 H43B 108.2
H43A C43 H43B 107.4
C43 C44 H44A 109.5
C43 C44 H44B 109.5
H44A C44 H44B 109.5
C43 C44 H44C 109.5
H44A C44 H44C 109.5
H44B C44 H44C 109.5
C33 C45 C46 116.7(4)
C33 C45 H45A 108.1
C46 C45 H45A 108.1
C33 C45 H45B 108.1
C46 C45 H45B 108.1
H45A C45 H45B 107.3
C45 C46 H46A 109.5
C45 C46 H46B 109.5
H46A C46 H46B 109.5
C45 C46 H46C 109.5
H46A C46 H46C 109.5
H46B C46 H46C 109.5
C35 C47 H47A 109.5
C35 C47 H47B 109.5
H47A C47 H47B 109.5
C35 C47 H47C 109.5
H47A C47 H47C 109.5
H47B C47 H47C 109.5
C35 C48 H48A 109.5
C35 C48 H48B 109.5
H48A C48 H48B 109.5
C35 C48 H48C 109.5
H48A C48 H48C 109.5
H48B C48 H48C 109.5
O3 C49 C50 104.3(3)
O3 C49 H49A 110.9
C50 C49 H49A 110.9
O3 C49 H49B 110.9
C50 C49 H49B 110.9
H49A C49 H49B 108.9
C49 C50 C51 102.3(3)
C49 C50 H50A 111.3
C51 C50 H50A 111.3
C49 C50 H50B 111.3
C51 C50 H50B 111.3
H50A C50 H50B 109.2
C52 C51 C50 101.4(3)
C52 C51 H51A 111.5
C50 C51 H51A 111.5
C52 C51 H51B 111.5
C50 C51 H51B 111.5
H51A C51 H51B 109.3
O3 C52 C51 105.0(3)
O3 C52 H52A 110.8
C51 C52 H52A 110.8
O3 C52 H52B 110.8
C51 C52 H52B 110.8
H52A C52 H52B 108.8
O4 C53 C54 104.6(3)
O4 C53 H53A 110.8
C54 C53 H53A 110.8
O4 C53 H53B 110.8
C54 C53 H53B 110.8
H53A C53 H53B 108.9
C53 C54 C55 102.1(3)
C53 C54 H54A 111.3
C55 C54 H54A 111.3
C53 C54 H54B 111.3
C55 C54 H54B 111.3
H54A C54 H54B 109.2
C56 C55 C54 102.8(3)
C56 C55 H55A 111.2
C54 C55 H55A 111.2
C56 C55 H55B 111.2
C54 C55 H55B 111.2
H55A C55 H55B 109.1
O4 C56 C55 104.0(3)
O4 C56 H56A 111.0
C55 C56 H56A 111.0
O4 C56 H56B 111.0
C55 C56 H56B 111.0
H56A C56 H56B 109.0
O5 C57 C68 120.3(3)
O5 C57 C58 121.8(4)
C68 C57 C58 117.9(4)
C62 C58 C57 119.6(4)
C62 C58 C59 110.8(3)
C57 C58 C59 129.5(4)
C70 C59 C58 111.9(3)
C70 C59 C69 110.1(4)
C58 C59 C69 111.7(4)
C70 C59 C60 110.1(3)
C58 C59 C60 103.2(3)
C69 C59 C60 109.7(3)
C61 C60 C59 109.7(4)
C61 C60 H60A 109.7
C59 C60 H60A 109.7
C61 C60 H60B 109.7
C59 C60 H60B 109.7
H60A C60 H60B 108.2
C62 C61 C71 111.4(4)
C62 C61 C60 102.8(3)
C71 C61 C60 112.5(4)
C62 C61 C73 108.2(4)
C71 C61 C73 110.4(4)
C60 C61 C73 111.2(4)
C63 C62 C58 122.3(4)
C63 C62 C61 124.5(4)
C58 C62 C61 113.2(4)
C62 C63 C64 117.9(4)
C62 C63 H63 121.0
C64 C63 H63 121.0
C63 C64 C68 121.8(4)
C63 C64 C65 126.0(4)
C68 C64 C65 112.1(4)
C64 C65 C77B 111.7(11)
C64 C65 C75B 132.8(7)
C64 C65 C77 103.5(16)
C64 C65 C75 108.3(4)
C64 C65 C66B 112.2(5)
C75B C65 C66B 113.7(8)
C64 C65 C66 98.7(4)
C75 C65 C66 105.9(5)
C67 C66 C65 108.6(4)
C67 C66 H66A 110.0
C65 C66 H66A 110.0
C67 C66 H66B 110.0
C65 C66 H66B 110.0
H66A C66 H66B 108.4
C65 C66B C67 96.1(7)
C65 C66B H66C 112.5
C67 C66B H66C 112.5
C65 C66B H66D 112.5
C67 C66B H66D 112.5
H66C C66B H66D 110.1
C66 C67 C68 101.1(4)
C66 C67 C79 103.0(5)
C68 C67 C79 113.4(5)
C66 C67 C80 118.9(6)
C68 C67 C80 110.9(4)
C79 C67 C80 109.4(4)
C68 C67 C66B 105.5(5)
C79 C67 C66B 121.9(6)
C80 C67 C66B 94.2(7)
C64 C68 C57 120.4(4)
C64 C68 C67 111.7(4)
C57 C68 C67 127.9(4)
C59 C69 H69A 109.5
C59 C69 H69B 109.5
H69A C69 H69B 109.5
C59 C69 H69C 109.5
H69A C69 H69C 109.5
H69B C69 H69C 109.5
C59 C70 H70A 109.5
C59 C70 H70B 109.5
H70A C70 H70B 109.5
C59 C70 H70C 109.5
H70A C70 H70C 109.5
H70B C70 H70C 109.5
C72 C71 C61 116.1(4)
C72 C71 H71A 108.3
C61 C71 H71A 108.3
C72 C71 H71B 108.3
C61 C71 H71B 108.3
H71A C71 H71B 107.4
C71 C72 H72A 109.5
C71 C72 H72B 109.5
H72A C72 H72B 109.5
C71 C72 H72C 109.5
H72A C72 H72C 109.5
H72B C72 H72C 109.5
C74 C73 C61 115.8(4)
C74 C73 H73A 108.3
C61 C73 H73A 108.3
C74 C73 H73B 108.3
C61 C73 H73B 108.3
H73A C73 H73B 107.4
C73 C74 H74A 109.5
C73 C74 H74B 109.5
H74A C74 H74B 109.5
C73 C74 H74C 109.5
H74A C74 H74C 109.5
H74B C74 H74C 109.5
C76 C75 C65 112.7(4)
C76 C75 H75A 109.1
C65 C75 H75A 109.1
C76 C75 H75B 109.1
C65 C75 H75B 109.1
H75A C75 H75B 107.8
C75 C76 H76A 109.5
C75 C76 H76B 109.5
H76A C76 H76B 109.5
C75 C76 H76C 109.5
H76A C76 H76C 109.5
H76B C76 H76C 109.5
C65 C75B C76B 107.8(6)
C65 C75B H75C 110.1
C76B C75B H75C 110.1
C65 C75B H75D 110.1
C76B C75B H75D 110.1
H75C C75B H75D 108.5
C75B C76B H76D 109.5
C75B C76B H76E 109.5
H76D C76B H76E 109.5
C75B C76B H76F 109.5
H76D C76B H76F 109.5
H76E C76B H76F 109.5
C65 C77 C78 136.4(19)
C65 C77 H77A 103.1
C78 C77 H77A 103.1
C65 C77 H77B 103.1
C78 C77 H77B 103.1
H77A C77 H77B 105.1
C77 C78 H78A 109.5
C77 C78 H78B 109.5
H78A C78 H78B 109.5
C77 C78 H78C 109.5
H78A C78 H78C 109.5
H78B C78 H78C 109.5
C65 C77B C78B 109.1(9)
C65 C77B H77C 109.9
C78B C77B H77C 109.9
C65 C77B H77D 109.9
C78B C77B H77D 109.9
H77C C77B H77D 108.3
C77B C78B H78D 109.5
C77B C78B H78E 109.5
H78D C78B H78E 109.5
C77B C78B H78F 109.5
H78D C78B H78F 109.5
H78E C78B H78F 109.5
C67 C79 H79A 109.5
C67 C79 H79B 109.5
H79A C79 H79B 109.5
C67 C79 H79C 109.5
H79A C79 H79C 109.5
H79B C79 H79C 109.5
C67 C80 H80A 109.5
C67 C80 H80B 109.5
H80A C80 H80B 109.5
C67 C80 H80C 109.5
H80A C80 H80C 109.5
H80B C80 H80C 109.5
O6 C81 C92 120.8(3)
O6 C81 C82 121.5(3)
C92 C81 C82 117.7(3)
C86 C82 C81 120.1(3)
C86 C82 C83 111.0(3)
C81 C82 C83 128.8(3)
C82 C83 C93 111.2(3)
C82 C83 C94 111.4(3)
C93 C83 C94 109.9(3)
C82 C83 C84 103.5(3)
C93 C83 C84 110.6(4)
C94 C83 C84 110.1(3)
C85 C84 C83 109.3(3)
C85 C84 H84A 109.8
C83 C84 H84A 109.8
C85 C84 H84B 109.8
C83 C84 H84B 109.8
H84A C84 H84B 108.3
C86 C85 C95 111.9(3)
C86 C85 C84 103.0(3)
C95 C85 C84 112.3(4)
C86 C85 C97 110.4(4)
C95 C85 C97 106.9(3)
C84 C85 C97 112.3(3)
C87 C86 C82 121.8(4)
C87 C86 C85 125.1(3)
C82 C86 C85 113.1(3)
C88 C87 C86 118.1(3)
C88 C87 H87 121.0
C86 C87 H87 121.0
C87 C88 C92 121.4(3)
C87 C88 C89 126.7(3)
C92 C88 C89 111.8(3)
C88 C89 C99 111.2(3)
C88 C89 C90 101.5(3)
C99 C89 C90 112.3(3)
C88 C89 C101 109.5(3)
C99 C89 C101 111.3(3)
C90 C89 C101 110.6(3)
C89 C90 C91 108.4(3)
C89 C90 H90A 110.0
C91 C90 H90A 110.0
C89 C90 H90B 110.0
C91 C90 H90B 110.0
H90A C90 H90B 108.4
C92 C91 C104 111.9(3)
C92 C91 C103 112.6(3)
C104 C91 C103 109.6(3)
C92 C91 C90 101.6(3)
C104 C91 C90 111.5(3)
C103 C91 C90 109.4(3)
C88 C92 C81 120.8(3)
C88 C92 C91 111.3(3)
C81 C92 C91 127.9(3)
C83 C93 H93A 109.5
C83 C93 H93B 109.5
H93A C93 H93B 109.5
C83 C93 H93C 109.5
H93A C93 H93C 109.5
H93B C93 H93C 109.5
C83 C94 H94A 109.5
C83 C94 H94B 109.5
H94A C94 H94B 109.5
C83 C94 H94C 109.5
H94A C94 H94C 109.5
H94B C94 H94C 109.5
C96 C95 C85 117.6(4)
C96 C95 H95A 107.9
C85 C95 H95A 107.9
C96 C95 H95B 107.9
C85 C95 H95B 107.9
H95A C95 H95B 107.2
C95 C96 H96A 109.5
C95 C96 H96B 109.5
H96A C96 H96B 109.5
C95 C96 H96C 109.5
H96A C96 H96C 109.5
H96B C96 H96C 109.5
C98 C97 C85 115.9(4)
C98 C97 H97A 108.3
C85 C97 H97A 108.3
C98 C97 H97B 108.3
C85 C97 H97B 108.3
H97A C97 H97B 107.4
C97 C98 H98A 109.5
C97 C98 H98B 109.5
H98A C98 H98B 109.5
C97 C98 H98C 109.5
H98A C98 H98C 109.5
H98B C98 H98C 109.5
C100 C99 C89 114.9(4)
C100 C99 H99A 108.5
C89 C99 H99A 108.5
C100 C99 H99B 108.5
C89 C99 H99B 108.5
H99A C99 H99B 107.5
C99 C100 H10C 109.5
C99 C100 H10D 109.5
H10C C100 H10D 109.5
C99 C100 H10E 109.5
H10C C100 H10E 109.5
H10D C100 H10E 109.5
C102 C101 C89 115.9(4)
C102 C101 H10F 108.3
C89 C101 H10F 108.3
C102 C101 H10G 108.3
C89 C101 H10G 108.3
H10F C101 H10G 107.4
C101 C102 H10H 109.5
C101 C102 H10I 109.5
H10H C102 H10I 109.5
C101 C102 H10J 109.5
H10H C102 H10J 109.5
H10I C102 H10J 109.5
C91 C103 H10K 109.5
C91 C103 H10L 109.5
H10K C103 H10L 109.5
C91 C103 H10M 109.5
H10K C103 H10M 109.5
H10L C103 H10M 109.5
C91 C104 H10N 109.5
C91 C104 H10O 109.5
H10N C104 H10O 109.5
C91 C104 H10P 109.5
H10N C104 H10P 109.5
H10O C104 H10P 109.5
O7 C105 C106 104.8(3)
O7 C105 H10Q 110.8
C106 C105 H10Q 110.8
O7 C105 H10R 110.8
C106 C105 H10R 110.8
H10Q C105 H10R 108.9
C105 C106 C107 100.3(3)
C105 C106 H10S 111.7
C107 C106 H10S 111.7
C105 C106 H10T 111.7
C107 C106 H10T 111.7
H10S C106 H10T 109.5
C108 C107 C106 101.7(3)
C108 C107 H10U 111.4
C106 C107 H10U 111.4
C108 C107 H10V 111.4
C106 C107 H10V 111.4
H10U C107 H10V 109.3
O7 C108 C107 104.2(3)
O7 C108 H10W 110.9
C107 C108 H10W 110.9
O7 C108 H10X 110.9
C107 C108 H10X 110.9
H10W C108 H10X 108.9
O8 C109 C110 104.4(3)
O8 C109 H10Y 110.9
C110 C109 H10Y 110.9
O8 C109 H10Z 110.9
C110 C109 H10Z 110.9
H10Y C109 H10Z 108.9
C109 C110 C111 102.6(3)
C109 C110 H11A 111.2
C111 C110 H11A 111.2
C109 C110 H11B 111.2
C111 C110 H11B 111.2
H11A C110 H11B 109.2
C112 C111 C110 101.9(3)
C112 C111 H11C 111.4
C110 C111 H11C 111.4
C112 C111 H11D 111.4
C110 C111 H11D 111.4
H11C C111 H11D 109.2
O8 C112 C111 104.6(3)
O8 C112 H11E 110.8
C111 C112 H11E 110.8
O8 C112 H11F 110.8
C111 C112 H11F 110.8
H11E C112 H11F 108.9
C114 C113 C118 119.3(5)
C114 C113 H113 120.4
C118 C113 H113 120.4
C115 C114 C113 120.1(6)
C115 C114 H114 120.0
C113 C114 H114 120.0
C116 C115 C114 120.2(6)
C116 C115 H115 119.9
C114 C115 H115 119.9
C115 C116 C117 121.5(5)
C115 C116 H116 119.3
C117 C116 H116 119.3
C116 C117 C118 118.8(5)
C116 C117 H117 120.6
C118 C117 H117 120.6
C117 C118 C113 120.3(5)
C117 C118 H118 119.9
C113 C118 H118 119.9
C120 C119 C124 121.2(7)
C120 C119 H119 119.4
C124 C119 H119 119.4
C119 C120 C121 119.9(7)
C119 C120 H120 120.1
C121 C120 H120 120.1
C120 C121 C122 122.4(7)
C120 C121 H121 118.8
C122 C121 H121 118.8
C121 C122 C123 118.9(7)
C121 C122 H122 120.6
C123 C122 H122 120.6
C122 C123 C124 117.9(7)
C122 C123 H123 121.1
C124 C123 H123 121.1
C119 C124 C123 119.8(7)
C119 C124 H124 120.1
C123 C124 H124 120.1

loop_
_geom_bond_atom_site_label_1
_geom_bond_atom_site_label_2
_geom_bond_distance
Ti1 O1 1.869(2)
Ti1 O2 1.871(2)
Ti1 O4 2.140(3)
Ti1 O3 2.150(3)
Ti1 Cl1 2.3429(11)
Ti2 O5 1.866(3)
Ti2 O6 1.875(3)
Ti2 O8 2.135(3)
Ti2 O7 2.143(3)
Ti2 Cl2 2.3409(12)
O1 C1 1.356(4)
O2 C25 1.362(4)
O3 C49 1.462(4)
O3 C52 1.466(4)
O4 C56 1.465(4)
O4 C53 1.466(4)
O5 C57 1.358(4)
O6 C81 1.360(4)
O7 C105 1.459(5)
O7 C108 1.465(5)
O8 C109 1.456(4)
O8 C112 1.465(5)
C1 C12 1.401(5)
C1 C2 1.420(5)
C2 C6 1.399(5)
C2 C3 1.524(5)
C3 C14 1.532(5)
C3 C13 1.533(5)
C3 C4 1.568(5)
C4 C5 1.539(5)
C4 H4A 0.9900
C4 H4B 0.9900
C5 C6 1.519(5)
C5 C17 1.538(5)
C5 C15 1.547(5)
C6 C7 1.387(5)
C7 C8 1.392(5)
C7 H7 0.9500
C8 C12 1.398(5)
C8 C9 1.518(5)
C9 C21 1.540(5)
C9 C10 1.549(5)
C9 C19 1.555(5)
C10 C11 1.558(5)
C10 H10A 0.9900
C10 H10B 0.9900
C11 C23 1.522(5)
C11 C12 1.523(5)
C11 C24 1.539(5)
C13 H13A 0.9800
C13 H13B 0.9800
C13 H13C 0.9800
C14 H14A 0.9800
C14 H14B 0.9800
C14 H14C 0.9800
C15 C16 1.523(6)
C15 H15A 0.9900
C15 H15B 0.9900
C16 H16A 0.9800
C16 H16B 0.9800
C16 H16C 0.9800
C17 C18 1.516(6)
C17 H17A 0.9900
C17 H17B 0.9900
C18 H18A 0.9800
C18 H18B 0.9800
C18 H18C 0.9800
C19 C20 1.516(6)
C19 H19A 0.9900
C19 H19B 0.9900
C20 H20A 0.9800
C20 H20B 0.9800
C20 H20C 0.9800
C21 C22 1.528(6)
C21 H21A 0.9900
C21 H21B 0.9900
C22 H22A 0.9800
C22 H22B 0.9800
C22 H22C 0.9800
C23 H23A 0.9800
C23 H23B 0.9800
C23 H23C 0.9800
C24 H24A 0.9800
C24 H24B 0.9800
C24 H24C 0.9800
C25 C26 1.405(5)
C25 C36 1.412(5)
C26 C30 1.406(5)
C26 C27 1.537(5)
C27 C37 1.530(6)
C27 C38 1.536(5)
C27 C28 1.551(5)
C28 C29 1.543(6)
C28 H28A 0.9900
C28 H28B 0.9900
C29 C39 1.514(7)
C29 C30 1.535(5)
C29 C41 1.564(8)
C30 C31 1.380(6)
C31 C32 1.393(5)
C31 H31 0.9500
C32 C36 1.385(5)
C32 C33 1.532(5)
C33 C45 1.523(7)
C33 C43 1.546(7)
C33 C34 1.552(5)
C34 C35 1.574(5)
C34 H34A 0.9900
C34 H34B 0.9900
C35 C47 1.507(6)
C35 C36 1.528(5)
C35 C48 1.533(6)
C37 H37A 0.9800
C37 H37B 0.9800
C37 H37C 0.9800
C38 H38A 0.9800
C38 H38B 0.9800
C38 H38C 0.9800
C39 C40 1.490(10)
C39 H39A 0.9900
C39 H39B 0.9900
C40 H40A 0.9800
C40 H40B 0.9800
C40 H40C 0.9800
C41 C42 1.517(7)
C41 H41A 0.9900
C41 H41B 0.9900
C42 H42A 0.9800
C42 H42B 0.9800
C42 H42C 0.9800
C43 C44 1.495(9)
C43 H43A 0.9900
C43 H43B 0.9900
C44 H44A 0.9800
C44 H44B 0.9800
C44 H44C 0.9800
C45 C46 1.530(6)
C45 H45A 0.9900
C45 H45B 0.9900
C46 H46A 0.9800
C46 H46B 0.9800
C46 H46C 0.9800
C47 H47A 0.9800
C47 H47B 0.9800
C47 H47C 0.9800
C48 H48A 0.9800
C48 H48B 0.9800
C48 H48C 0.9800
C49 C50 1.520(5)
C49 H49A 0.9900
C49 H49B 0.9900
C50 C51 1.532(6)
C50 H50A 0.9900
C50 H50B 0.9900
C51 C52 1.519(6)
C51 H51A 0.9900
C51 H51B 0.9900
C52 H52A 0.9900
C52 H52B 0.9900
C53 C54 1.517(5)
C53 H53A 0.9900
C53 H53B 0.9900
C54 C55 1.522(5)
C54 H54A 0.9900
C54 H54B 0.9900
C55 C56 1.517(6)
C55 H55A 0.9900
C55 H55B 0.9900
C56 H56A 0.9900
C56 H56B 0.9900
C57 C68 1.400(7)
C57 C58 1.422(5)
C58 C62 1.396(6)
C58 C59 1.529(6)
C59 C70 1.525(6)
C59 C69 1.532(6)
C59 C60 1.567(5)
C60 C61 1.540(7)
C60 H60A 0.9900
C60 H60B 0.9900
C61 C62 1.522(6)
C61 C71 1.522(6)
C61 C73 1.558(6)
C62 C63 1.376(7)
C63 C64 1.386(6)
C63 H63 0.9500
C64 C68 1.398(6)
C64 C65 1.510(7)
C65 C77B 1.539(2)
C65 C75B 1.540(2)
C65 C77 1.541(2)
C65 C75 1.548(2)
C65 C66B 1.580(13)
C65 C66 1.602(8)
C66 C67 1.509(8)
C66 H66A 0.9900
C66 H66B 0.9900
C66B C67 1.812(14)
C66B H66C 0.9900
C66B H66D 0.9900
C67 C68 1.512(6)
C67 C79 1.531(8)
C67 C80 1.537(7)
C69 H69A 0.9800
C69 H69B 0.9800
C69 H69C 0.9800
C70 H70A 0.9800
C70 H70B 0.9800
C70 H70C 0.9800
C71 C72 1.508(7)
C71 H71A 0.9900
C71 H71B 0.9900
C72 H72A 0.9800
C72 H72B 0.9800
C72 H72C 0.9800
C73 C74 1.521(6)
C73 H73A 0.9900
C73 H73B 0.9900
C74 H74A 0.9800
C74 H74B 0.9800
C74 H74C 0.9800
C75 C76 1.540(2)
C75 H75A 0.9900
C75 H75B 0.9900
C76 H76A 0.9800
C76 H76B 0.9800
C76 H76C 0.9800
C75B C76B 1.542(2)
C75B H75C 0.9900
C75B H75D 0.9900
C76B H76D 0.9800
C76B H76E 0.9800
C76B H76F 0.9800
C77 C78 1.541(2)
C77 H77A 0.9900
C77 H77B 0.9900
C78 H78A 0.9800
C78 H78B 0.9800
C78 H78C 0.9800
C77B C78B 1.540(2)
C77B H77C 0.9900
C77B H77D 0.9900
C78B H78D 0.9800
C78B H78E 0.9800
C78B H78F 0.9800
C79 H79A 0.9800
C79 H79B 0.9800
C79 H79C 0.9800
C80 H80A 0.9800
C80 H80B 0.9800
C80 H80C 0.9800
C81 C92 1.404(5)
C81 C82 1.421(5)
C82 C86 1.395(5)
C82 C83 1.528(5)
C83 C93 1.532(6)
C83 C94 1.545(5)
C83 C84 1.562(6)
C84 C85 1.551(5)
C84 H84A 0.9900
C84 H84B 0.9900
C85 C86 1.519(6)
C85 C95 1.542(6)
C85 C97 1.555(6)
C86 C87 1.394(5)
C87 C88 1.387(5)
C87 H87 0.9500
C88 C92 1.401(5)
C88 C89 1.519(5)
C89 C99 1.538(5)
C89 C90 1.542(5)
C89 C101 1.556(6)
C90 C91 1.569(5)
C90 H90A 0.9900
C90 H90B 0.9900
C91 C92 1.524(5)
C91 C104 1.528(5)
C91 C103 1.531(5)
C93 H93A 0.9800
C93 H93B 0.9800
C93 H93C 0.9800
C94 H94A 0.9800
C94 H94B 0.9800
C94 H94C 0.9800
C95 C96 1.503(7)
C95 H95A 0.9900
C95 H95B 0.9900
C96 H96A 0.9800
C96 H96B 0.9800
C96 H96C 0.9800
C97 C98 1.528(7)
C97 H97A 0.9900
C97 H97B 0.9900
C98 H98A 0.9800
C98 H98B 0.9800
C98 H98C 0.9800
C99 C100 1.528(6)
C99 H99A 0.9900
C99 H99B 0.9900
C100 H10C 0.9800
C100 H10D 0.9800
C100 H10E 0.9800
C101 C102 1.521(7)
C101 H10F 0.9900
C101 H10G 0.9900
C102 H10H 0.9800
C102 H10I 0.9800
C102 H10J 0.9800
C103 H10K 0.9800
C103 H10L 0.9800
C103 H10M 0.9800
C104 H10N 0.9800
C104 H10O 0.9800
C104 H10P 0.9800
C105 C106 1.522(6)
C105 H10Q 0.9900
C105 H10R 0.9900
C106 C107 1.539(6)
C106 H10S 0.9900
C106 H10T 0.9900
C107 C108 1.522(6)
C107 H10U 0.9900
C107 H10V 0.9900
C108 H10W 0.9900
C108 H10X 0.9900
C109 C110 1.516(5)
C109 H10Y 0.9900
C109 H10Z 0.9900
C110 C111 1.518(6)
C110 H11A 0.9900
C110 H11B 0.9900
C111 C112 1.512(5)
C111 H11C 0.9900
C111 H11D 0.9900
C112 H11E 0.9900
C112 H11F 0.9900
C113 C114 1.375(8)
C113 C118 1.380(8)
C113 H113 0.9500
C114 C115 1.359(9)
C114 H114 0.9500
C115 C116 1.345(9)
C115 H115 0.9500
C116 C117 1.369(8)
C116 H116 0.9500
C117 C118 1.369(8)
C117 H117 0.9500
C118 H118 0.9500
C119 C120 1.340(9)
C119 C124 1.364(10)
C119 H119 0.9500
C120 C121 1.347(9)
C120 H120 0.9500
C121 C122 1.364(10)
C121 H121 0.9500
C122 C123 1.397(10)
C122 H122 0.9500
C123 C124 1.416(10)
C123 H123 0.9500
C124 H124 0.9500

loop_
_geom_torsion_atom_site_label_1
_geom_torsion_atom_site_label_2
_geom_torsion_atom_site_label_3
_geom_torsion_atom_site_label_4
_geom_torsion
O1 C1 C2 C6 -178.7(3)
C12 C1 C2 C6 1.3(5)
O1 C1 C2 C3 1.0(6)
C12 C1 C2 C3 -179.0(3)
C6 C2 C3 C14 -116.5(3)
C1 C2 C3 C14 63.8(5)
C6 C2 C3 C13 119.2(3)
C1 C2 C3 C13 -60.5(5)
C6 C2 C3 C4 1.4(4)
C1 C2 C3 C4 -178.3(4)
C2 C3 C4 C5 -4.1(4)
C14 C3 C4 C5 114.7(4)
C13 C3 C4 C5 -122.9(3)
C3 C4 C5 C6 5.1(4)
C3 C4 C5 C17 -111.2(4)
C3 C4 C5 C15 124.5(3)
C1 C2 C6 C7 1.8(5)
C3 C2 C6 C7 -177.9(3)
C1 C2 C6 C5 -178.4(3)
C3 C2 C6 C5 1.8(4)
C17 C5 C6 C7 -65.6(5)
C4 C5 C6 C7 175.5(4)
C15 C5 C6 C7 55.0(5)
C17 C5 C6 C2 114.6(3)
C4 C5 C6 C2 -4.3(4)
C15 C5 C6 C2 -124.8(3)
C2 C6 C7 C8 -1.2(6)
C5 C6 C7 C8 179.1(4)
C6 C7 C8 C12 -2.7(5)
C6 C7 C8 C9 176.4(3)
C7 C8 C9 C21 43.9(5)
C12 C8 C9 C21 -136.9(3)
C7 C8 C9 C10 163.5(4)
C12 C8 C9 C10 -17.3(4)
C7 C8 C9 C19 -80.3(5)
C12 C8 C9 C19 98.9(4)
C8 C9 C10 C11 22.0(4)
C21 C9 C10 C11 140.6(3)
C19 C9 C10 C11 -94.7(4)
C9 C10 C11 C23 100.5(4)
C9 C10 C11 C12 -19.2(4)
C9 C10 C11 C24 -137.7(3)
C7 C8 C12 C1 5.9(5)
C9 C8 C12 C1 -173.3(3)
C7 C8 C12 C11 -175.0(3)
C9 C8 C12 C11 5.8(4)
O1 C1 C12 C8 174.9(3)
C2 C1 C12 C8 -5.1(5)
O1 C1 C12 C11 -4.0(6)
C2 C1 C12 C11 176.0(3)
C23 C11 C12 C8 -111.4(3)
C24 C11 C12 C8 125.2(3)
C10 C11 C12 C8 8.4(4)
C23 C11 C12 C1 67.6(5)
C24 C11 C12 C1 -55.8(5)
C10 C11 C12 C1 -172.5(4)
C6 C5 C15 C16 49.7(5)
C17 C5 C15 C16 169.3(3)
C4 C5 C15 C16 -65.2(4)
C6 C5 C17 C18 175.6(3)
C4 C5 C17 C18 -71.3(4)
C15 C5 C17 C18 54.4(5)
C8 C9 C19 C20 69.0(4)
C21 C9 C19 C20 -54.8(5)
C10 C9 C19 C20 -179.9(3)
C8 C9 C21 C22 -178.9(3)
C10 C9 C21 C22 68.2(4)
C19 C9 C21 C22 -55.4(4)
O2 C25 C26 C30 174.5(4)
C36 C25 C26 C30 -6.6(6)
O2 C25 C26 C27 -4.3(6)
C36 C25 C26 C27 174.5(4)
C25 C26 C27 C37 -53.0(5)
C30 C26 C27 C37 128.1(4)
C25 C26 C27 C38 70.8(5)
C30 C26 C27 C38 -108.1(4)
C25 C26 C27 C28 -169.8(4)
C30 C26 C27 C28 11.2(5)
C37 C27 C28 C29 -140.5(4)
C38 C27 C28 C29 98.1(4)
C26 C27 C28 C29 -20.9(5)
C27 C28 C29 C39 143.4(4)
C27 C28 C29 C30 22.0(5)
C27 C28 C29 C41 -94.4(4)
C25 C26 C30 C31 4.1(7)
C27 C26 C30 C31 -176.8(4)
C25 C26 C30 C29 -176.5(4)
C27 C26 C30 C29 2.6(5)
C39 C29 C30 C31 42.5(8)
C28 C29 C30 C31 164.1(5)
C41 C29 C30 C31 -81.5(6)
C39 C29 C30 C26 -136.8(5)
C28 C29 C30 C26 -15.2(5)
C41 C29 C30 C26 99.1(5)
C26 C30 C31 C32 0.8(7)
C29 C30 C31 C32 -178.5(5)
C30 C31 C32 C36 -3.0(7)
C30 C31 C32 C33 177.0(5)
C36 C32 C33 C45 -111.0(4)
C31 C32 C33 C45 69.0(6)
C36 C32 C33 C43 127.4(4)
C31 C32 C33 C43 -52.6(6)
C36 C32 C33 C34 7.8(5)
C31 C32 C33 C34 -172.2(5)
C45 C33 C34 C35 103.6(4)
C32 C33 C34 C35 -13.5(5)
C43 C33 C34 C35 -132.7(4)
C33 C34 C35 C47 134.4(4)
C33 C34 C35 C36 14.2(5)
C33 C34 C35 C48 -104.0(4)
C31 C32 C36 C25 0.4(7)
C33 C32 C36 C25 -179.6(4)
C31 C32 C36 C35 -178.8(4)
C33 C32 C36 C35 1.2(5)
O2 C25 C36 C32 -176.7(4)
C26 C25 C36 C32 4.5(6)
O2 C25 C36 C35 2.3(6)
C26 C25 C36 C35 -176.5(4)
C47 C35 C36 C32 -126.5(4)
C48 C35 C36 C32 109.3(4)
C34 C35 C36 C32 -9.5(5)
C47 C35 C36 C25 54.3(6)
C48 C35 C36 C25 -69.8(5)
C34 C35 C36 C25 171.4(4)
C30 C29 C39 C40 52.1(7)
C28 C29 C39 C40 -62.5(6)
C41 C29 C39 C40 176.5(5)
C39 C29 C41 C42 -60.4(6)
C30 C29 C41 C42 65.3(6)
C28 C29 C41 C42 175.4(4)
C45 C33 C43 C44 -168.6(4)
C32 C33 C43 C44 -47.2(6)
C34 C33 C43 C44 66.5(5)
C32 C33 C45 C46 -178.5(4)
C43 C33 C45 C46 -56.1(5)
C34 C33 C45 C46 68.8(5)
C52 O3 C49 C50 13.7(4)
Ti1 O3 C49 C50 -160.5(2)
O3 C49 C50 C51 -34.1(4)
C49 C50 C51 C52 41.1(4)
C49 O3 C52 C51 12.5(4)
Ti1 O3 C52 C51 -172.8(2)
C50 C51 C52 O3 -33.1(4)
C56 O4 C53 C54 11.9(4)
Ti1 O4 C53 C54 -164.8(2)
O4 C53 C54 C55 -32.2(4)
C53 C54 C55 C56 40.3(4)
C53 O4 C56 C55 13.6(4)
Ti1 O4 C56 C55 -169.9(2)
C54 C55 C56 O4 -33.4(4)
O5 C57 C58 C62 178.2(4)
C68 C57 C58 C62 -1.4(6)
O5 C57 C58 C59 -2.7(6)
C68 C57 C58 C59 177.8(4)
C62 C58 C59 C70 -117.1(4)
C57 C58 C59 C70 63.7(5)
C62 C58 C59 C69 118.9(4)
C57 C58 C59 C69 -60.2(5)
C62 C58 C59 C60 1.2(4)
C57 C58 C59 C60 -178.0(4)
C70 C59 C60 C61 115.2(4)
C58 C59 C60 C61 -4.4(4)
C69 C59 C60 C61 -123.5(4)
C59 C60 C61 C62 5.7(5)
C59 C60 C61 C71 125.7(4)
C59 C60 C61 C73 -109.9(4)
C57 C58 C62 C63 0.2(6)
C59 C58 C62 C63 -179.1(4)
C57 C58 C62 C61 -178.2(4)
C59 C58 C62 C61 2.5(5)
C71 C61 C62 C63 55.8(6)
C60 C61 C62 C63 176.6(4)
C73 C61 C62 C63 -65.7(6)
C71 C61 C62 C58 -125.9(4)
C60 C61 C62 C58 -5.1(5)
C73 C61 C62 C58 112.6(4)
C58 C62 C63 C64 0.5(7)
C61 C62 C63 C64 178.6(4)
C62 C63 C64 C68 0.1(8)
C62 C63 C64 C65 178.4(5)
C63 C64 C65 C77B 81.0(8)
C68 C64 C65 C77B -100.6(7)
C63 C64 C65 C75B -23.3(10)
C68 C64 C65 C75B 155.1(7)
C63 C64 C65 C77 78.1(11)
C68 C64 C65 C77 -103.5(11)
C63 C64 C65 C75 -52.1(7)
C68 C64 C65 C75 126.3(5)
C63 C64 C65 C66B 170.9(9)
C68 C64 C65 C66B -10.7(10)
C63 C64 C65 C66 -162.2(6)
C68 C64 C65 C66 16.2(6)
C64 C65 C66 C67 -26.8(8)
C75 C65 C66 C67 -138.7(6)
C64 C65 C66B C67 14.3(10)
C75B C65 C66B C67 -154.3(6)
C65 C66 C67 C68 26.8(8)
C65 C66 C67 C79 144.2(6)
C65 C66 C67 C80 -94.7(7)
C65 C66B C67 C68 -14.0(10)
C65 C66B C67 C79 117.1(7)
C65 C66B C67 C80 -127.0(8)
C63 C64 C68 C57 -1.3(8)
C65 C64 C68 C57 -179.8(4)
C63 C64 C68 C67 178.0(5)
C65 C64 C68 C67 -0.4(6)
O5 C57 C68 C64 -177.6(4)
C58 C57 C68 C64 1.9(6)
O5 C57 C68 C67 3.1(7)
C58 C57 C68 C67 -177.3(4)
C66 C67 C68 C64 -16.7(7)
C79 C67 C68 C64 -126.2(5)
C80 C67 C68 C64 110.3(5)
C66B C67 C68 C64 9.6(8)
C66 C67 C68 C57 162.6(6)
C79 C67 C68 C57 53.1(6)
C80 C67 C68 C57 -70.4(7)
C66B C67 C68 C57 -171.1(7)
C62 C61 C71 C72 51.3(7)
C60 C61 C71 C72 -63.6(6)
C73 C61 C71 C72 171.6(5)
C62 C61 C73 C74 179.5(4)
C71 C61 C73 C74 57.4(6)
C60 C61 C73 C74 -68.2(5)
C64 C65 C75 C76 -176.6(5)
C66 C65 C75 C76 -71.6(7)
C64 C65 C75B C76B -67.5(14)
C66B C65 C75B C76B 98.1(13)
C64 C65 C77 C78 -66(4)
C64 C65 C77B C78B -72.1(16)
O6 C81 C82 C86 178.8(3)
C92 C81 C82 C86 -1.0(5)
O6 C81 C82 C83 -0.7(6)
C92 C81 C82 C83 179.5(3)
C86 C82 C83 C93 118.1(4)
C81 C82 C83 C93 -62.3(5)
C86 C82 C83 C94 -119.0(4)
C81 C82 C83 C94 60.6(5)
C86 C82 C83 C84 -0.7(4)
C81 C82 C83 C84 178.9(4)
C82 C83 C84 C85 1.1(4)
C93 C83 C84 C85 -118.1(4)
C94 C83 C84 C85 120.3(4)
C83 C84 C85 C86 -1.0(4)
C83 C84 C85 C95 119.6(4)
C83 C84 C85 C97 -119.9(4)
C81 C82 C86 C87 -1.4(6)
C83 C82 C86 C87 178.2(3)
C81 C82 C86 C85 -179.6(3)
C83 C82 C86 C85 0.0(4)
C95 C85 C86 C87 61.6(5)
C84 C85 C86 C87 -177.5(4)
C97 C85 C86 C87 -57.4(5)
C95 C85 C86 C82 -120.2(4)
C84 C85 C86 C82 0.6(4)
C97 C85 C86 C82 120.7(4)
C82 C86 C87 C88 0.8(6)
C85 C86 C87 C88 178.8(4)
C86 C87 C88 C92 2.2(5)
C86 C87 C88 C89 -175.0(3)
C87 C88 C89 C99 -44.8(5)
C92 C88 C89 C99 137.9(3)
C87 C88 C89 C90 -164.3(4)
C92 C88 C89 C90 18.3(4)
C87 C88 C89 C101 78.7(5)
C92 C88 C89 C101 -98.7(4)
C88 C89 C90 C91 -23.2(4)
C99 C89 C90 C91 -142.0(3)
C101 C89 C90 C91 92.9(4)
C89 C90 C91 C92 20.0(4)
C89 C90 C91 C104 -99.4(4)
C89 C90 C91 C103 139.2(3)
C87 C88 C92 C81 -4.7(5)
C89 C88 C92 C81 172.9(3)
C87 C88 C92 C91 176.2(3)
C89 C88 C92 C91 -6.3(4)
O6 C81 C92 C88 -175.9(3)
C82 C81 C92 C88 3.9(5)
O6 C81 C92 C91 3.2(6)
C82 C81 C92 C91 -177.1(3)
C104 C91 C92 C88 110.5(4)
C103 C91 C92 C88 -125.5(3)
C90 C91 C92 C88 -8.5(4)
C104 C91 C92 C81 -68.5(5)
C103 C91 C92 C81 55.4(5)
C90 C91 C92 C81 172.4(4)
C86 C85 C95 C96 56.9(5)
C84 C85 C95 C96 -58.5(5)
C97 C85 C95 C96 177.9(4)
C86 C85 C97 C98 -52.1(5)
C95 C85 C97 C98 -174.1(4)
C84 C85 C97 C98 62.3(5)
C88 C89 C99 C100 177.7(4)
C90 C89 C99 C100 -69.4(5)
C101 C89 C99 C100 55.3(5)
C88 C89 C101 C102 -66.7(5)
C99 C89 C101 C102 56.7(5)
C90 C89 C101 C102 -177.7(4)
C108 O7 C105 C106 -15.3(5)
Ti2 O7 C105 C106 162.3(3)
O7 C105 C106 C107 36.2(5)
C105 C106 C107 C108 -43.3(5)
C105 O7 C108 C107 -12.6(5)
Ti2 O7 C108 C107 170.1(3)
C106 C107 C108 O7 34.9(5)
C112 O8 C109 C110 -12.2(4)
Ti2 O8 C109 C110 165.5(2)
O8 C109 C110 C111 32.7(4)
C109 C110 C111 C112 -40.5(4)
C109 O8 C112 C111 -13.4(4)
Ti2 O8 C112 C111 168.8(2)
C110 C111 C112 O8 33.3(4)
C118 C113 C114 C115 1.8(8)
C113 C114 C115 C116 -1.1(8)
C114 C115 C116 C117 0.9(9)
C115 C116 C117 C118 -1.3(9)
C116 C117 C118 C113 1.9(8)
C114 C113 C118 C117 -2.2(8)
C124 C119 C120 C121 0.9(10)
C119 C120 C121 C122 0.4(10)
C120 C121 C122 C123 -1.6(10)
C121 C122 C123 C124 1.4(10)
C120 C119 C124 C123 -1.0(10)
C122 C123 C124 C119 -0.2(10)
